data_7229749
loop_
_publ_author_name
'Zhu, Mei'
'Jia, Lingjie'
'Li, Yang'
'Li, Yungai'
'Zhang, Li'
'Zhang, Wei'
'L\"u, Yaohong'

_publ_section_title
;
 Nitronyl nitroxide bridged 3d--4f hetero-tri-spin chains: synthesis
 strategy, crystal structure and magnetic properties
;
_journal_issue 4
_journal_name_full CrystEngComm
_journal_page_first 420
_journal_paper_doi 10.1039/C7CE01962A
_journal_volume 20
_journal_year 2018
_chemical_formula_sum 'C135 H103 Cu F66 N8 O34 Pr3'
_chemical_formula_weight 4121.53
_space_group_IT_number 14
_space_group_name_Hall '-P 2ybc'
_space_group_name_H-M_alt 'P 1 21/c 1'
_symmetry_cell_setting monoclinic
_symmetry_space_group_name_Hall '-P 2ybc'
_symmetry_space_group_name_H-M 'P 1 21/c 1'
_atom_sites_solution_hydrogens geom
_atom_sites_solution_primary direct
_atom_sites_solution_secondary difmap
_audit_creation_method SHELXL-97
_audit_update_record
;
2017-09-21 deposited with the CCDC.
2017-12-14 downloaded from the CCDC.
;
_cell_angle_alpha 90.00
_cell_angle_beta 113.798(4)
_cell_angle_gamma 90.00
_cell_formula_units_Z 4
_cell_length_a 20.257(4)
_cell_length_b 43.633(8)
_cell_length_c 20.173(4)
_cell_measurement_reflns_used 38351
_cell_measurement_temperature 113(2)
_cell_measurement_theta_max 28.1
_cell_measurement_theta_min 1.2
_cell_volume 16314(5)
_computing_cell_refinement 'CrystalClear (Rigaku/MSC Inc., 2005)'
_computing_data_collection 'CrystalClear (Rigaku/MSC Inc., 2005)'
_computing_data_reduction 'CrystalClear (Rigaku/MSC Inc., 2005)'
_computing_molecular_graphics 'Bruker SHELXTL'
_computing_publication_material 'Bruker SHELXTL'
_computing_structure_refinement 'SHELXL-97 (Sheldrick, 1997)'
_computing_structure_solution 'SHELXS-97 (Sheldrick, 1990)'
_diffrn_ambient_temperature 113(2)
_diffrn_detector_area_resol_mean 28.5714
_diffrn_measured_fraction_theta_full 0.980
_diffrn_measured_fraction_theta_max 0.980
_diffrn_measurement_device_type 'CCD area detector'
_diffrn_measurement_method 'profile data from \w-scans'
_diffrn_radiation_monochromator graphite
_diffrn_radiation_source 'fine-focus sealed tube'
_diffrn_radiation_type MoK\a
_diffrn_radiation_wavelength 0.71073
_diffrn_reflns_av_R_equivalents 0.0701
_diffrn_reflns_av_sigmaI/netI 0.0826
_diffrn_reflns_limit_h_max 24
_diffrn_reflns_limit_h_min -23
_diffrn_reflns_limit_k_max 44
_diffrn_reflns_limit_k_min -51
_diffrn_reflns_limit_l_max 24
_diffrn_reflns_limit_l_min -18
_diffrn_reflns_number 87628
_diffrn_reflns_theta_full 25.01
_diffrn_reflns_theta_max 25.01
_diffrn_reflns_theta_min 1.78
_diffrn_standards_decay_% 0
_diffrn_standards_interval_count 0
_diffrn_standards_interval_time 0
_diffrn_standards_number 0
_exptl_absorpt_coefficient_mu 1.156
_exptl_absorpt_correction_T_max 1.000
_exptl_absorpt_correction_T_min 0.712
_exptl_absorpt_correction_type multi-scan
_exptl_crystal_colour green
_exptl_crystal_density_diffrn 1.678
_exptl_crystal_density_method 'not measured'
_exptl_crystal_description Prism
_exptl_crystal_F_000 8163
_exptl_crystal_size_max 0.2
_exptl_crystal_size_mid 0.14
_exptl_crystal_size_min 0.1
_refine_diff_density_max 1.366
_refine_diff_density_min -0.957
_refine_diff_density_rms 0.101
_refine_ls_extinction_method none
_refine_ls_goodness_of_fit_ref 0.982
_refine_ls_hydrogen_treatment mixed
_refine_ls_matrix_type full
_refine_ls_number_parameters 2240
_refine_ls_number_reflns 28175
_refine_ls_number_restraints 42
_refine_ls_restrained_S_all 0.988
_refine_ls_R_factor_all 0.0730
_refine_ls_R_factor_gt 0.0580
_refine_ls_shift/su_max 0.002
_refine_ls_shift/su_mean 0.000
_refine_ls_structure_factor_coef Fsqd
_refine_ls_weighting_details 'calc w=1/[\s^2^(Fo^2^)+(0.1000P)^2^+0.0000P] where P=(Fo^2^+2Fc^2^)/3'
_refine_ls_weighting_scheme calc
_refine_ls_wR_factor_gt 0.1517
_refine_ls_wR_factor_ref 0.1638
_reflns_number_gt 23865
_reflns_number_total 28175
_reflns_threshold_expression >2sigma(I)
_cod_data_source_file c7ce01962a2.cif
_cod_data_source_block m120929a1
_cod_depositor_comments
;
The following automatic conversions were performed:

'_exptl_absorpt_correction_type' value 'Multi-scan' changed to
'multi-scan' according to
/home/data/users/saulius/crontab/automatic-downloads/rss-feeds/RSC/lib/dictionaries/cif_core.dic
dictionary named 'cif_core.dic' version 2.4.2 from 2011-04-26.

Automatic conversion script
Id: cif_fix_values 4973 2017-02-22 13:04:09Z antanas 

 Adding full bibliography for 7229746--7229753.cif.
;
_cod_original_sg_symbol_H-M P21/c
_cod_database_code 7229749

loop_
_symmetry_equiv_pos_as_xyz
'x, y, z'
'-x, y+1/2, -z+1/2'
'-x, -y, -z'
'x, -y-1/2, z-1/2'

loop_
_atom_site_label
_atom_site_type_symbol
_atom_site_fract_x
_atom_site_fract_y
_atom_site_fract_z
_atom_site_U_iso_or_equiv
_atom_site_adp_type
_atom_site_occupancy
_atom_site_symmetry_multiplicity
_atom_site_calc_flag
_atom_site_refinement_flags
Pr1 Pr 0.443110(16) 0.116704(6) 0.302911(16) 0.02113(9) Uani 1 1 d .
Pr2 Pr -0.061082(15) 0.099209(6) 0.821894(15) 0.01903(9) Uani 1 1 d .
Pr3 Pr 0.202585(17) 0.109926(8) 0.579402(17) 0.02692(9) Uani 1 1 d .
Cu1 Cu 0.68505(4) 0.137385(15) 0.04533(4) 0.02484(16) Uani 1 1 d .
F1 F 0.2996(3) 0.02430(10) 0.3037(3) 0.0800(16) Uani 1 1 d .
F2 F 0.3474(3) -0.01022(9) 0.2605(3) 0.0721(14) Uani 1 1 d .
F3 F 0.2822(2) 0.02523(11) 0.1914(3) 0.0675(13) Uani 1 1 d .
F4 F 0.6307(4) 0.03952(16) 0.4523(3) 0.146(3) Uani 1 1 d .
F5 F 0.5976(3) 0.00089(9) 0.3849(3) 0.0768(14) Uani 1 1 d .
F6 F 0.6442(3) 0.03777(13) 0.3542(3) 0.101(2) Uani 1 1 d .
F7 F 0.2908(3) 0.16912(13) 0.0883(2) 0.0819(17) Uani 1 1 d .
F8 F 0.2009(3) 0.14879(13) 0.1010(3) 0.0882(16) Uani 1 1 d .
F9 F 0.2210(2) 0.19642(10) 0.1193(2) 0.0611(12) Uani 1 1 d .
F10 F 0.3996(3) 0.22208(10) 0.3976(2) 0.0711(14) Uani 1 1 d .
F11 F 0.3640(2) 0.18890(9) 0.4532(2) 0.0571(11) Uani 1 1 d .
F12 F 0.2865(2) 0.21536(10) 0.3691(2) 0.0669(13) Uani 1 1 d .
F13 F 0.5972(2) 0.16546(11) 0.5348(2) 0.0669(13) Uani 1 1 d .
F14 F 0.6548(3) 0.19904(11) 0.5013(2) 0.0716(14) Uani 1 1 d .
F15 F 0.6802(2) 0.15132(12) 0.5013(2) 0.0650(12) Uani 1 1 d .
F16 F 0.4333(3) 0.23431(11) 0.2530(3) 0.0944(19) Uani 1 1 d .
F17 F 0.5416(2) 0.23684(9) 0.2606(2) 0.0637(12) Uani 1 1 d .
F18 F 0.4631(3) 0.21142(9) 0.1743(2) 0.0662(13) Uani 1 1 d .
F19 F 0.6607(2) 0.06848(8) 0.2062(2) 0.0442(9) Uani 1 1 d .
F20 F 0.7648(2) 0.07654(9) 0.28910(19) 0.0567(11) Uani 1 1 d .
F21 F 0.7532(2) 0.05092(8) 0.1940(2) 0.0523(11) Uani 1 1 d .
F22 F 0.8597(2) 0.17494(9) 0.30257(19) 0.0583(11) Uani 1 1 d .
F23 F 0.80264(18) 0.20822(7) 0.22184(19) 0.0387(8) Uani 1 1 d .
F24 F 0.8870(2) 0.18251(10) 0.2113(2) 0.0628(12) Uani 1 1 d .
F25 F 0.6461(2) 0.06779(8) -0.13287(18) 0.0430(9) Uani 1 1 d .
F26 F 0.5889(2) 0.09845(8) -0.22092(18) 0.0433(9) Uani 1 1 d .
F27 F 0.53316(19) 0.07812(8) -0.16062(19) 0.0444(9) Uani 1 1 d .
F28 F 0.52607(19) 0.20916(8) -0.11362(19) 0.0438(9) Uani 1 1 d .
F29 F 0.6330(2) 0.22524(8) -0.0923(2) 0.0482(10) Uani 1 1 d .
F30 F 0.5712(2) 0.20202(8) -0.19246(18) 0.0473(10) Uani 1 1 d .
F31 F -0.0758(3) -0.01618(10) 0.8403(2) 0.097(2) Uani 1 1 d .
F32 F -0.0272(3) -0.01135(10) 0.7633(4) 0.104(2) Uani 1 1 d .
F33 F -0.1349(2) -0.02749(8) 0.7296(2) 0.0566(11) Uani 1 1 d .
F34 F -0.2927(2) 0.08676(10) 0.5980(2) 0.0596(12) Uani 1 1 d .
F35 F -0.32196(18) 0.04146(8) 0.61490(18) 0.0412(9) Uani 1 1 d .
F36 F -0.32735(18) 0.07793(10) 0.6833(2) 0.0541(11) Uani 1 1 d .
F37 F 0.21774(19) 0.07525(10) 1.0565(2) 0.0584(12) Uani 1 1 d .
F38 F 0.1384(2) 0.03978(8) 1.0148(2) 0.0562(11) Uani 1 1 d .
F39 F 0.1216(2) 0.07618(9) 1.07675(18) 0.0499(10) Uani 1 1 d .
F40 F 0.13245(19) 0.16867(8) 0.80993(19) 0.0415(9) Uani 1 1 d .
F41 F 0.22043(18) 0.15799(8) 0.9106(2) 0.0457(9) Uani 1 1 d .
F42 F 0.1317(2) 0.18505(8) 0.9102(2) 0.0514(10) Uani 1 1 d .
F43 F 0.0557(2) 0.14875(8) 1.05495(18) 0.0438(9) Uani 1 1 d .
F44 F 0.0445(2) 0.19600(8) 1.0236(2) 0.0496(10) Uani 1 1 d .
F45 F -0.0390(2) 0.17320(10) 1.04592(19) 0.0525(11) Uani 1 1 d .
F46 F -0.1785(2) 0.19742(9) 0.7019(2) 0.0524(10) Uani 1 1 d .
F47 F -0.0697(2) 0.21225(9) 0.7363(2) 0.0586(12) Uani 1 1 d .
F48 F -0.1357(3) 0.22803(9) 0.7903(2) 0.0673(13) Uani 1 1 d .
F49 F 0.0745(3) 0.00561(12) 0.5460(3) 0.0857(17) Uani 1 1 d .
F50 F 0.0198(2) 0.03430(10) 0.5947(2) 0.0606(11) Uani 1 1 d .
F51 F 0.0889(2) -0.00117(10) 0.6566(3) 0.0787(15) Uani 1 1 d .
F52 F 0.3344(2) 0.01207(10) 0.7878(2) 0.0673(13) Uani 1 1 d .
F53 F 0.3918(2) 0.03299(10) 0.7310(2) 0.0526(11) Uani 1 1 d .
F54 F 0.3717(2) 0.05791(10) 0.8108(2) 0.0575(11) Uani 1 1 d .
F55 F 0.2394(3) 0.00544(12) 0.5261(2) 0.0917(18) Uani 1 1 d .
F56 F 0.2575(2) 0.01999(12) 0.4338(3) 0.0769(15) Uani 1 1 d .
F57 F 0.1579(2) -0.00203(10) 0.4189(2) 0.0643(12) Uani 1 1 d .
F58 F -0.0195(3) 0.07188(15) 0.3048(3) 0.119(2) Uani 1 1 d U
F59 F -0.0093(3) 0.11792(14) 0.3368(3) 0.117(2) Uani 1 1 d U
F60 F -0.0501(3) 0.08682(16) 0.3838(3) 0.1006(18) Uani 1 1 d U
F61 F 0.3173(4) 0.16666(16) 0.8160(3) 0.121(3) Uani 1 1 d .
F62 F 0.4014(4) 0.16793(18) 0.7810(4) 0.135(3) Uani 1 1 d .
F63 F 0.3458(4) 0.20866(13) 0.7811(3) 0.121(2) Uani 1 1 d .
F64 F 0.1956(4) 0.24278(11) 0.5491(3) 0.117(2) Uani 1 1 d .
F65 F 0.1891(3) 0.21471(11) 0.4616(2) 0.0804(16) Uani 1 1 d .
F66 F 0.1031(3) 0.21602(15) 0.4946(4) 0.126(3) Uani 1 1 d .
O1 O 0.0820(2) 0.14398(9) 0.22094(19) 0.0304(9) Uani 1 1 d .
O2 O 0.3064(2) 0.12185(10) 0.5526(2) 0.0347(10) Uani 1 1 d .
O3 O 0.4026(2) 0.09111(9) 0.39023(19) 0.0276(9) Uani 1 1 d .
O4 O 0.3811(2) 0.06771(9) 0.2585(2) 0.0320(9) Uani 1 1 d .
O5 O 0.5304(2) 0.07502(9) 0.3478(2) 0.0310(9) Uani 1 1 d .
O6 O 0.3327(2) 0.13597(9) 0.2138(2) 0.0288(9) Uani 1 1 d .
O7 O 0.3939(2) 0.15546(9) 0.3596(2) 0.0281(9) Uani 1 1 d .
O8 O 0.5450(2) 0.14047(9) 0.3969(2) 0.0286(9) Uani 1 1 d .
O9 O 0.4687(2) 0.16600(8) 0.2603(2) 0.0281(9) Uani 1 1 d .
O10 O 0.4864(2) 0.10369(8) 0.2110(2) 0.0287(9) Uani 1 1 d .
O11 O 0.7557(2) 0.19012(8) 0.3903(2) 0.0307(9) Uani 1 1 d .
O12 O 0.5736(2) 0.15077(8) 0.0567(2) 0.0269(9) Uani 1 1 d .
O13 O 0.6939(2) 0.10364(8) 0.1114(2) 0.0264(9) Uani 1 1 d .
O14 O 0.7433(2) 0.16452(8) 0.1220(2) 0.0257(8) Uani 1 1 d .
O15 O 0.6497(2) 0.10871(8) -0.0352(2) 0.0275(9) Uani 1 1 d .
O16 O 0.6554(2) 0.17304(8) -0.0178(2) 0.0256(8) Uani 1 1 d .
O17 O -0.1880(2) 0.12462(9) 1.0601(2) 0.0291(9) Uani 1 1 d .
O18 O -0.3064(2) 0.20258(8) 0.76026(19) 0.0276(9) Uani 1 1 d .
O19 O -0.13469(19) 0.07820(8) 0.88078(18) 0.0220(8) Uani 1 1 d .
O20 O -0.06388(19) 0.04435(8) 0.79748(18) 0.0238(8) Uani 1 1 d .
O21 O -0.17894(18) 0.08642(8) 0.72973(18) 0.0214(8) Uani 1 1 d .
O22 O 0.0445(2) 0.07838(8) 0.91994(19) 0.0264(8) Uani 1 1 d .
O23 O 0.04525(19) 0.12994(8) 0.83546(19) 0.0249(8) Uani 1 1 d .
O24 O -0.0387(2) 0.13162(8) 0.92722(19) 0.0273(9) Uani 1 1 d .
O25 O -0.1061(2) 0.15096(8) 0.78148(19) 0.0247(8) Uani 1 1 d .
O26 O -0.0494(2) 0.09374(9) 0.7048(2) 0.0283(9) Uani 1 1 d .
O27 O 0.2725(2) 0.04641(8) 0.9054(2) 0.0295(9) Uani 1 1 d .
O28 O 0.1191(2) 0.13267(9) 0.6264(2) 0.0302(9) Uani 1 1 d .
O29 O 0.1300(2) 0.06779(10) 0.5951(2) 0.0335(9) Uani 1 1 d .
O30 O 0.2789(2) 0.07614(9) 0.6750(2) 0.0317(9) Uani 1 1 d .
O31 O 0.2208(2) 0.06653(11) 0.5126(2) 0.0421(11) Uani 1 1 d .
O32 O 0.1002(2) 0.10607(10) 0.4626(2) 0.0340(10) Uani 1 1 d .
O33 O 0.2744(2) 0.14314(10) 0.6802(2) 0.0364(10) Uani 1 1 d .
O34 O 0.1856(2) 0.16356(10) 0.5398(2) 0.0329(10) Uani 1 1 d .
N1 N 0.3496(2) 0.11089(11) 0.5248(2) 0.0278(11) Uani 1 1 d .
N2 N 0.3948(2) 0.09678(11) 0.4488(2) 0.0270(11) Uani 1 1 d .
N3 N 0.4930(2) 0.11310(9) 0.1530(2) 0.0233(10) Uani 1 1 d .
N4 N 0.5332(2) 0.13524(10) 0.0802(2) 0.0242(10) Uani 1 1 d .
N5 N -0.1641(2) 0.10547(10) 1.0269(2) 0.0216(10) Uani 1 1 d .
N6 N -0.1408(2) 0.08363(10) 0.9416(2) 0.0203(9) Uani 1 1 d .
N7 N -0.0195(3) 0.10792(11) 0.6676(2) 0.0268(11) Uani 1 1 d .
N8 N 0.0588(2) 0.12697(11) 0.6317(2) 0.0265(10) Uani 1 1 d .
C1 C 0.3353(3) 0.10876(13) 0.4541(3) 0.0253(12) Uani 1 1 d .
C2 C 0.4271(3) 0.10360(16) 0.5736(3) 0.0365(15) Uani 1 1 d .
C3 C 0.4644(4) 0.13426(16) 0.5959(4) 0.0465(17) Uani 1 1 d .
H3A H 0.4628 0.1450 0.5537 0.070 Uiso 1 1 calc R
H3B H 0.5137 0.1311 0.6286 0.070 Uiso 1 1 calc R
H3C H 0.4403 0.1462 0.6195 0.070 Uiso 1 1 calc R
C4 C 0.4283(4) 0.08498(19) 0.6380(3) 0.053(2) Uani 1 1 d .
H4A H 0.4768 0.0785 0.6667 0.080 Uiso 1 1 calc R
H4B H 0.3978 0.0673 0.6208 0.080 Uiso 1 1 calc R
H4C H 0.4111 0.0974 0.6670 0.080 Uiso 1 1 calc R
C5 C 0.4496(3) 0.08532(15) 0.5205(3) 0.0336(14) Uani 1 1 d .
C6 C 0.4364(4) 0.05048(16) 0.5202(4) 0.0525(19) Uani 1 1 d .
H6A H 0.4429 0.0412 0.4801 0.079 Uiso 1 1 calc R
H6B H 0.3880 0.0468 0.5157 0.079 Uiso 1 1 calc R
H6C H 0.4699 0.0417 0.5647 0.079 Uiso 1 1 calc R
C7 C 0.5241(3) 0.09181(18) 0.5246(4) 0.0469(18) Uani 1 1 d .
H7A H 0.5270 0.1128 0.5119 0.070 Uiso 1 1 calc R
H7B H 0.5340 0.0786 0.4916 0.070 Uiso 1 1 calc R
H7C H 0.5589 0.0881 0.5731 0.070 Uiso 1 1 calc R
C8 C 0.2686(3) 0.11731(13) 0.3937(3) 0.0246(12) Uani 1 1 d .
C9 C 0.2270(3) 0.14158(13) 0.4031(3) 0.0269(13) Uani 1 1 d .
H9 H 0.2421 0.1514 0.4477 0.032 Uiso 1 1 calc R
C10 C 0.1646(3) 0.15089(13) 0.3472(3) 0.0271(13) Uani 1 1 d .
H10 H 0.1373 0.1667 0.3541 0.032 Uiso 1 1 calc R
C11 C 0.1423(3) 0.13639(13) 0.2794(3) 0.0262(12) Uani 1 1 d .
C12 C 0.1829(3) 0.11219(13) 0.2703(3) 0.0276(13) Uani 1 1 d .
H12 H 0.1678 0.1024 0.2257 0.033 Uiso 1 1 calc R
C13 C 0.2454(3) 0.10267(13) 0.3269(3) 0.0291(13) Uani 1 1 d .
H13 H 0.2719 0.0865 0.3203 0.035 Uiso 1 1 calc R
C14 C 0.0371(3) 0.16793(15) 0.2298(3) 0.0354(14) Uani 1 1 d .
H14A H 0.0282 0.1636 0.2726 0.042 Uiso 1 1 calc R
H14B H -0.0091 0.1676 0.1884 0.042 Uiso 1 1 calc R
C15 C 0.0685(3) 0.19935(14) 0.2367(3) 0.0325(14) Uani 1 1 d .
C16 C 0.0583(4) 0.22105(16) 0.2820(3) 0.0429(16) Uani 1 1 d .
H16 H 0.0325 0.2159 0.3095 0.051 Uiso 1 1 calc R
C17 C 0.0861(4) 0.24997(17) 0.2865(4) 0.054(2) Uani 1 1 d .
H17 H 0.0775 0.2643 0.3161 0.065 Uiso 1 1 calc R
C18 C 0.1263(4) 0.25837(16) 0.2483(4) 0.055(2) Uani 1 1 d .
H18 H 0.1459 0.2779 0.2529 0.066 Uiso 1 1 calc R
C19 C 0.1368(4) 0.23669(15) 0.2026(4) 0.0450(17) Uani 1 1 d .
H19 H 0.1623 0.2419 0.1748 0.054 Uiso 1 1 calc R
C20 C 0.1096(3) 0.20776(14) 0.1988(3) 0.0371(15) Uani 1 1 d .
H20 H 0.1188 0.1933 0.1698 0.044 Uiso 1 1 calc R
C21 C 0.3312(4) 0.01987(16) 0.2573(4) 0.052(2) Uani 1 1 d .
C22 C 0.3973(4) 0.04065(14) 0.2787(3) 0.0357(15) Uani 1 1 d .
C23 C 0.4651(4) 0.02847(14) 0.3183(3) 0.0436(17) Uani 1 1 d .
H23 H 0.4694 0.0074 0.3256 0.052 Uiso 1 1 calc R
C24 C 0.5268(4) 0.04650(13) 0.3477(3) 0.0330(14) Uani 1 1 d .
C25 C 0.6016(5) 0.03127(16) 0.3874(4) 0.054(2) Uani 1 1 d .
C26 C 0.2535(4) 0.16940(16) 0.1288(3) 0.0427(17) Uani 1 1 d .
C27 C 0.3010(3) 0.16167(14) 0.2068(3) 0.0310(13) Uani 1 1 d .
C28 C 0.3048(3) 0.18177(13) 0.2610(3) 0.0300(13) Uani 1 1 d .
H28 H 0.2761 0.1993 0.2487 0.036 Uiso 1 1 calc R
C29 C 0.3499(3) 0.17689(12) 0.3335(3) 0.0261(12) Uani 1 1 d .
C30 C 0.3497(3) 0.20114(15) 0.3884(3) 0.0378(15) Uani 1 1 d .
C31 C 0.6261(4) 0.17125(16) 0.4871(4) 0.0439(17) Uani 1 1 d .
C32 C 0.5696(3) 0.16713(13) 0.4099(3) 0.0299(13) Uani 1 1 d .
C33 C 0.5508(3) 0.19211(14) 0.3632(3) 0.0361(15) Uani 1 1 d .
H33 H 0.5714 0.2111 0.3805 0.043 Uiso 1 1 calc R
C34 C 0.5022(3) 0.18949(12) 0.2917(3) 0.0294(13) Uani 1 1 d .
C35 C 0.4845(4) 0.21815(14) 0.2442(4) 0.0484(19) Uani 1 1 d .
C36 C 0.5447(3) 0.13171(12) 0.1511(3) 0.0219(11) Uani 1 1 d .
C37 C 0.4613(3) 0.12305(14) 0.0304(3) 0.0269(13) Uani 1 1 d .
C38 C 0.4101(3) 0.15014(15) 0.0105(3) 0.0388(15) Uani 1 1 d .
H38A H 0.4265 0.1653 -0.0139 0.058 Uiso 1 1 calc R
H38B H 0.4089 0.1588 0.0537 0.058 Uiso 1 1 calc R
H38C H 0.3626 0.1434 -0.0209 0.058 Uiso 1 1 calc R
C39 C 0.4673(4) 0.10962(16) -0.0370(3) 0.0409(17) Uani 1 1 d .
H39A H 0.5081 0.0961 -0.0226 0.061 Uiso 1 1 calc R
H39B H 0.4735 0.1259 -0.0660 0.061 Uiso 1 1 calc R
H39C H 0.4242 0.0984 -0.0648 0.061 Uiso 1 1 calc R
C40 C 0.4481(3) 0.09947(13) 0.0804(3) 0.0261(12) Uani 1 1 d .
C41 C 0.3705(3) 0.09582(14) 0.0715(3) 0.0354(15) Uani 1 1 d .
H41A H 0.3530 0.1150 0.0812 0.053 Uiso 1 1 calc R
H41B H 0.3681 0.0806 0.1049 0.053 Uiso 1 1 calc R
H41C H 0.3413 0.0895 0.0229 0.053 Uiso 1 1 calc R
C42 C 0.4823(3) 0.06790(13) 0.0811(3) 0.0358(15) Uani 1 1 d .
H42A H 0.4851 0.0566 0.1231 0.054 Uiso 1 1 calc R
H42B H 0.5299 0.0706 0.0826 0.054 Uiso 1 1 calc R
H42C H 0.4532 0.0568 0.0382 0.054 Uiso 1 1 calc R
C43 C 0.6016(3) 0.14643(12) 0.2125(3) 0.0224(12) Uani 1 1 d .
C44 C 0.6216(3) 0.17612(12) 0.2052(3) 0.0237(12) Uani 1 1 d .
H44 H 0.6002 0.1859 0.1606 0.028 Uiso 1 1 calc R
C45 C 0.6727(3) 0.19154(12) 0.2630(3) 0.0243(12) Uani 1 1 d .
H45 H 0.6850 0.2116 0.2575 0.029 Uiso 1 1 calc R
C46 C 0.7054(3) 0.17684(12) 0.3291(3) 0.0257(12) Uani 1 1 d .
C47 C 0.6874(3) 0.14670(12) 0.3382(3) 0.0257(12) Uani 1 1 d .
H47 H 0.7104 0.1368 0.3825 0.031 Uiso 1 1 calc R
C48 C 0.6345(3) 0.13158(13) 0.2803(3) 0.0237(12) Uani 1 1 d .
H48 H 0.6208 0.1118 0.2862 0.028 Uiso 1 1 calc R
C49 C 0.7690(3) 0.22254(12) 0.3847(3) 0.0324(14) Uani 1 1 d .
H49A H 0.7245 0.2340 0.3717 0.039 Uiso 1 1 calc R
H49B H 0.7870 0.2258 0.3474 0.039 Uiso 1 1 calc R
C50 C 0.8236(3) 0.23326(12) 0.4566(3) 0.0282(13) Uani 1 1 d .
C51 C 0.8027(4) 0.24233(14) 0.5109(3) 0.0365(14) Uani 1 1 d .
H51 H 0.7544 0.2412 0.5034 0.044 Uiso 1 1 calc R
C52 C 0.8526(4) 0.25307(15) 0.5762(3) 0.0486(18) Uani 1 1 d .
H52 H 0.8375 0.2589 0.6122 0.058 Uiso 1 1 calc R
C53 C 0.9246(4) 0.25521(15) 0.5887(4) 0.053(2) Uani 1 1 d .
H53 H 0.9579 0.2629 0.6325 0.063 Uiso 1 1 calc R
C54 C 0.9466(4) 0.24570(15) 0.5347(4) 0.0461(17) Uani 1 1 d .
H54 H 0.9950 0.2466 0.5424 0.055 Uiso 1 1 calc R
C55 C 0.8957(3) 0.23487(14) 0.4694(3) 0.0384(15) Uani 1 1 d .
H55 H 0.9105 0.2286 0.4335 0.046 Uiso 1 1 calc R
C56 C 0.7284(4) 0.07479(13) 0.2172(3) 0.0337(14) Uani 1 1 d .
C57 C 0.7325(3) 0.10437(13) 0.1780(3) 0.0261(13) Uani 1 1 d .
C58 C 0.7777(3) 0.12794(13) 0.2180(3) 0.0286(13) Uani 1 1 d .
H58 H 0.8077 0.1247 0.2664 0.034 Uiso 1 1 calc R
C59 C 0.7785(3) 0.15614(13) 0.1863(3) 0.0252(12) Uani 1 1 d .
C60 C 0.8327(3) 0.18052(15) 0.2318(3) 0.0366(15) Uani 1 1 d .
C61 C 0.5977(3) 0.08961(13) -0.1535(3) 0.0316(14) Uani 1 1 d .
C62 C 0.6171(3) 0.11660(13) -0.1009(3) 0.0250(12) Uani 1 1 d .
C63 C 0.5970(3) 0.14591(13) -0.1295(3) 0.0267(12) Uani 1 1 d .
H63 H 0.5706 0.1482 -0.1791 0.032 Uiso 1 1 calc R
C64 C 0.6158(3) 0.17185(13) -0.0854(3) 0.0250(12) Uani 1 1 d .
C65 C 0.5871(3) 0.20235(13) -0.1211(3) 0.0324(14) Uani 1 1 d .
C66 C -0.1714(3) 0.10825(12) 0.9570(3) 0.0210(11) Uani 1 1 d .
C67 C -0.1228(3) 0.05917(11) 0.9991(3) 0.0228(12) Uani 1 1 d .
C68 C -0.1873(3) 0.03741(13) 0.9727(3) 0.0338(14) Uani 1 1 d .
H68A H -0.1950 0.0298 0.9255 0.051 Uiso 1 1 calc R
H68B H -0.2296 0.0482 0.9703 0.051 Uiso 1 1 calc R
H68C H -0.1780 0.0206 1.0059 0.051 Uiso 1 1 calc R
C69 C -0.0548(3) 0.04203(13) 1.0053(3) 0.0309(13) Uani 1 1 d .
H69A H -0.0157 0.0563 1.0162 0.046 Uiso 1 1 calc R
H69B H -0.0634 0.0320 0.9602 0.046 Uiso 1 1 calc R
H69C H -0.0425 0.0271 1.0432 0.046 Uiso 1 1 calc R
C70 C -0.1154(3) 0.07928(12) 1.0655(3) 0.0219(11) Uani 1 1 d .
C71 C -0.1427(3) 0.06426(14) 1.1171(3) 0.0343(14) Uani 1 1 d .
H71A H -0.1917 0.0578 1.0909 0.051 Uiso 1 1 calc R
H71B H -0.1406 0.0787 1.1539 0.051 Uiso 1 1 calc R
H71C H -0.1132 0.0468 1.1393 0.051 Uiso 1 1 calc R
C72 C -0.0405(3) 0.09241(14) 1.1050(3) 0.0342(14) Uani 1 1 d .
H72A H -0.0415 0.1076 1.1391 0.051 Uiso 1 1 calc R
H72B H -0.0248 0.1017 1.0707 0.051 Uiso 1 1 calc R
H72C H -0.0078 0.0763 1.1303 0.051 Uiso 1 1 calc R
C73 C -0.2083(3) 0.13277(12) 0.9060(3) 0.0206(11) Uani 1 1 d .
C74 C -0.2448(3) 0.12576(12) 0.8328(3) 0.0197(11) Uani 1 1 d .
H74 H -0.2465 0.1055 0.8176 0.024 Uiso 1 1 calc R
C75 C -0.2789(3) 0.14837(12) 0.7819(3) 0.0225(12) Uani 1 1 d .
H75 H -0.3032 0.1435 0.7332 0.027 Uiso 1 1 calc R
C76 C -0.2759(3) 0.17870(12) 0.8056(3) 0.0230(12) Uani 1 1 d .
C77 C -0.2395(3) 0.18576(12) 0.8791(3) 0.0245(12) Uani 1 1 d .
H77 H -0.2374 0.2060 0.8945 0.029 Uiso 1 1 calc R
C78 C -0.2068(3) 0.16309(12) 0.9286(3) 0.0213(11) Uani 1 1 d .
H78 H -0.1836 0.1680 0.9775 0.026 Uiso 1 1 calc R
C79 C -0.3502(3) 0.19457(12) 0.6863(3) 0.0295(13) Uani 1 1 d .
H79A H -0.3890 0.1812 0.6846 0.035 Uiso 1 1 calc R
H79B H -0.3211 0.1836 0.6658 0.035 Uiso 1 1 calc R
C80 C -0.3809(3) 0.22267(12) 0.6428(3) 0.0258(12) Uani 1 1 d .
C81 C -0.4551(4) 0.22661(14) 0.6098(3) 0.0415(16) Uani 1 1 d .
H81 H -0.4856 0.2126 0.6181 0.050 Uiso 1 1 calc R
C82 C -0.4840(4) 0.25172(16) 0.5642(3) 0.0514(19) Uani 1 1 d .
H82 H -0.5337 0.2546 0.5420 0.062 Uiso 1 1 calc R
C83 C -0.4377(5) 0.27235(14) 0.5524(4) 0.051(2) Uani 1 1 d .
H83 H -0.4569 0.2890 0.5217 0.061 Uiso 1 1 calc R
C84 C -0.3641(4) 0.26878(14) 0.5850(3) 0.0412(16) Uani 1 1 d .
H84 H -0.3336 0.2827 0.5765 0.049 Uiso 1 1 calc R
C85 C -0.3365(4) 0.24423(13) 0.6304(3) 0.0343(14) Uani 1 1 d .
H85 H -0.2867 0.2419 0.6535 0.041 Uiso 1 1 calc R
C86 C -0.0881(4) -0.00749(15) 0.7727(4) 0.0496(18) Uani 1 1 d .
C87 C -0.1116(3) 0.02622(12) 0.7614(3) 0.0241(12) Uani 1 1 d .
C88 C -0.1834(3) 0.03229(12) 0.7142(3) 0.0256(12) Uani 1 1 d .
H88 H -0.2137 0.0161 0.6907 0.031 Uiso 1 1 calc R
C89 C -0.2099(3) 0.06201(12) 0.7022(3) 0.0213(11) Uani 1 1 d .
C90 C -0.2888(3) 0.06696(14) 0.6479(3) 0.0308(13) Uani 1 1 d .
C91 C 0.1472(3) 0.06996(14) 1.0265(3) 0.0335(14) Uani 1 1 d .
C92 C 0.1065(3) 0.08814(13) 0.9578(3) 0.0252(12) Uani 1 1 d .
C93 C 0.1417(3) 0.11379(12) 0.9451(3) 0.0270(13) Uani 1 1 d .
H93 H 0.1886 0.1183 0.9773 0.032 Uiso 1 1 calc R
C94 C 0.1073(3) 0.13260(12) 0.8847(3) 0.0231(12) Uani 1 1 d .
C95 C 0.1491(3) 0.16118(13) 0.8788(3) 0.0304(13) Uani 1 1 d .
C96 C 0.0087(3) 0.16998(13) 1.0163(3) 0.0336(14) Uani 1 1 d .
C97 C -0.0312(3) 0.16027(13) 0.9365(3) 0.0254(12) Uani 1 1 d .
C98 C -0.0537(3) 0.18318(13) 0.8846(3) 0.0280(13) Uani 1 1 d .
H98 H -0.0425 0.2035 0.8990 0.034 Uiso 1 1 calc R
C99 C -0.0925(3) 0.17663(13) 0.8116(3) 0.0273(13) Uani 1 1 d .
C100 C -0.1195(3) 0.20405(13) 0.7596(3) 0.0331(14) Uani 1 1 d .
C101 C 0.0507(3) 0.10792(13) 0.6810(3) 0.0240(12) Uani 1 1 d .
C102 C -0.0080(3) 0.14528(14) 0.5906(3) 0.0298(13) Uani 1 1 d .
C103 C 0.0002(4) 0.17503(14) 0.6328(3) 0.0404(16) Uani 1 1 d .
H10A H 0.0416 0.1860 0.6337 0.061 Uiso 1 1 calc R
H10B H 0.0065 0.1704 0.6816 0.061 Uiso 1 1 calc R
H10C H -0.0422 0.1874 0.6099 0.061 Uiso 1 1 calc R
C104 C -0.0153(4) 0.15170(15) 0.5139(3) 0.0420(16) Uani 1 1 d .
H10D H -0.0108 0.1329 0.4915 0.063 Uiso 1 1 calc R
H10E H 0.0219 0.1656 0.5153 0.063 Uiso 1 1 calc R
H10F H -0.0617 0.1607 0.4864 0.063 Uiso 1 1 calc R
C105 C -0.0657(3) 0.12297(14) 0.5970(3) 0.0304(13) Uani 1 1 d .
C106 C -0.0893(4) 0.09773(16) 0.5409(3) 0.0455(17) Uani 1 1 d .
H10G H -0.1158 0.0825 0.5546 0.068 Uiso 1 1 calc R
H10H H -0.0477 0.0884 0.5379 0.068 Uiso 1 1 calc R
H10I H -0.1196 0.1062 0.4946 0.068 Uiso 1 1 calc R
C107 C -0.1303(3) 0.13889(16) 0.6027(3) 0.0415(16) Uani 1 1 d .
H10J H -0.1136 0.1534 0.6417 0.062 Uiso 1 1 calc R
H10K H -0.1603 0.1239 0.6118 0.062 Uiso 1 1 calc R
H10L H -0.1576 0.1494 0.5581 0.062 Uiso 1 1 calc R
C108 C 0.1073(3) 0.09137(13) 0.7383(3) 0.0238(12) Uani 1 1 d .
C109 C 0.0923(3) 0.06395(13) 0.7646(3) 0.0279(13) Uani 1 1 d .
H109 H 0.0456 0.0562 0.7450 0.033 Uiso 1 1 calc R
C110 C 0.1461(3) 0.04810(13) 0.8197(3) 0.0296(13) Uani 1 1 d .
H110 H 0.1355 0.0295 0.8359 0.036 Uiso 1 1 calc R
C111 C 0.2154(3) 0.05985(13) 0.8509(3) 0.0272(12) Uani 1 1 d .
C112 C 0.2314(3) 0.08769(13) 0.8254(3) 0.0266(12) Uani 1 1 d .
H112 H 0.2779 0.0956 0.8461 0.032 Uiso 1 1 calc R
C113 C 0.1786(3) 0.10318(12) 0.7699(3) 0.0239(12) Uani 1 1 d .
H113 H 0.1896 0.1215 0.7531 0.029 Uiso 1 1 calc R
C114 C 0.2598(3) 0.01620(14) 0.9267(3) 0.0363(15) Uani 1 1 d .
H11A H 0.2465 0.0022 0.8859 0.044 Uiso 1 1 calc R
H11B H 0.2208 0.0168 0.9429 0.044 Uiso 1 1 calc R
C115 C 0.3282(3) 0.00551(13) 0.9872(3) 0.0307(13) Uani 1 1 d .
C116 C 0.3395(3) 0.01145(13) 1.0586(3) 0.0325(14) Uani 1 1 d .
H116 H 0.3043 0.0217 1.0685 0.039 Uiso 1 1 calc R
C117 C 0.4021(3) 0.00234(14) 1.1147(3) 0.0365(15) Uani 1 1 d .
H117 H 0.4092 0.0064 1.1623 0.044 Uiso 1 1 calc R
C118 C 0.4544(3) -0.01280(13) 1.1001(4) 0.0389(15) Uani 1 1 d .
H118 H 0.4969 -0.0189 1.1380 0.047 Uiso 1 1 calc R
C119 C 0.4442(4) -0.01892(16) 1.0305(4) 0.0484(18) Uani 1 1 d .
H119 H 0.4798 -0.0291 1.0210 0.058 Uiso 1 1 calc R
C120 C 0.3804(4) -0.00997(16) 0.9733(4) 0.0468(17) Uani 1 1 d .
H120 H 0.3732 -0.0145 0.9258 0.056 Uiso 1 1 calc R
C121 C 0.0806(4) 0.02026(17) 0.6059(4) 0.0514(18) Uani 1 1 d .
C122 C 0.1446(3) 0.04241(14) 0.6273(3) 0.0334(14) Uani 1 1 d .
C123 C 0.2113(3) 0.03254(14) 0.6784(3) 0.0326(14) Uani 1 1 d .
H123 H 0.2144 0.0134 0.6997 0.039 Uiso 1 1 calc R
C124 C 0.2732(3) 0.05031(14) 0.6987(3) 0.0305(13) Uani 1 1 d .
C125 C 0.3432(3) 0.03767(15) 0.7577(3) 0.0368(15) Uani 1 1 d .
C126 C 0.2084(4) 0.01785(19) 0.4596(4) 0.058(2) Uani 1 1 d .
C127 C 0.1770(4) 0.04945(16) 0.4646(3) 0.0402(16) Uani 1 1 d .
C128 C 0.1069(3) 0.05633(16) 0.4165(3) 0.0417(16) Uani 1 1 d .
H128 H 0.0807 0.0417 0.3827 0.050 Uiso 1 1 calc R
C129 C 0.0747(3) 0.08414(15) 0.4174(3) 0.0333(14) Uani 1 1 d .
C130 C 0.0002(4) 0.09012(18) 0.3596(4) 0.0480(17) Uani 1 1 d U
C131 C 0.3369(6) 0.1794(2) 0.7666(5) 0.077(3) Uani 1 1 d .
C132 C 0.2844(4) 0.17123(17) 0.6905(4) 0.0456(17) Uani 1 1 d .
C133 C 0.2541(4) 0.19470(16) 0.6417(4) 0.0528(19) Uani 1 1 d .
H133 H 0.2655 0.2149 0.6571 0.063 Uiso 1 1 calc R
C134 C 0.2070(4) 0.18913(15) 0.5704(3) 0.0385(15) Uani 1 1 d .
C135 C 0.1746(5) 0.21633(18) 0.5187(4) 0.059(2) Uani 1 1 d .

loop_
_atom_site_aniso_label
_atom_site_aniso_U_11
_atom_site_aniso_U_22
_atom_site_aniso_U_33
_atom_site_aniso_U_23
_atom_site_aniso_U_13
_atom_site_aniso_U_12
Pr1 0.02244(17) 0.02060(16) 0.02282(18) -0.00063(11) 0.01169(14) -0.00141(12)
Pr2 0.01799(16) 0.02091(16) 0.01854(17) -0.00094(11) 0.00772(12) -0.00229(12)
Pr3 0.02126(18) 0.0406(2) 0.02112(18) -0.00091(13) 0.01086(14) 0.00080(14)
Cu1 0.0310(4) 0.0223(3) 0.0223(4) 0.0001(3) 0.0118(3) -0.0018(3)
F1 0.116(4) 0.064(3) 0.106(4) -0.034(3) 0.092(4) -0.049(3)
F2 0.114(4) 0.029(2) 0.095(4) -0.018(2) 0.065(3) -0.031(2)
F3 0.065(3) 0.070(3) 0.068(3) -0.019(2) 0.026(3) -0.037(3)
F4 0.152(6) 0.158(6) 0.057(3) -0.039(4) -0.033(3) 0.126(5)
F5 0.093(4) 0.036(2) 0.105(4) 0.020(2) 0.043(3) 0.031(2)
F6 0.070(4) 0.092(4) 0.154(5) 0.054(4) 0.059(4) 0.043(3)
F7 0.078(3) 0.140(5) 0.036(2) 0.029(3) 0.033(2) 0.071(3)
F8 0.063(3) 0.094(4) 0.061(3) -0.012(3) -0.024(3) 0.003(3)
F9 0.069(3) 0.077(3) 0.036(2) 0.013(2) 0.019(2) 0.047(2)
F10 0.093(4) 0.055(3) 0.087(3) -0.040(2) 0.059(3) -0.034(3)
F11 0.083(3) 0.058(3) 0.033(2) -0.0112(19) 0.028(2) 0.011(2)
F12 0.064(3) 0.077(3) 0.055(3) -0.022(2) 0.020(2) 0.033(2)
F13 0.071(3) 0.103(4) 0.038(2) -0.030(2) 0.035(2) -0.031(3)
F14 0.075(3) 0.077(3) 0.059(3) -0.037(2) 0.023(2) -0.045(3)
F15 0.038(2) 0.101(4) 0.039(2) -0.015(2) -0.0026(19) 0.004(2)
F16 0.110(4) 0.053(3) 0.166(5) 0.046(3) 0.104(4) 0.045(3)
F17 0.078(3) 0.028(2) 0.093(3) 0.007(2) 0.043(3) -0.015(2)
F18 0.092(4) 0.041(2) 0.057(3) 0.018(2) 0.021(3) -0.010(2)
F19 0.046(2) 0.039(2) 0.059(2) 0.0150(17) 0.034(2) 0.0014(18)
F20 0.077(3) 0.051(2) 0.030(2) 0.0097(17) 0.010(2) -0.013(2)
F21 0.081(3) 0.031(2) 0.070(3) 0.0099(18) 0.057(3) 0.013(2)
F22 0.069(3) 0.050(2) 0.030(2) -0.0038(17) -0.008(2) -0.013(2)
F23 0.036(2) 0.0284(19) 0.050(2) -0.0101(15) 0.0156(18) -0.0061(16)
F24 0.030(2) 0.078(3) 0.090(3) -0.030(3) 0.034(2) -0.015(2)
F25 0.048(2) 0.0301(19) 0.043(2) -0.0104(15) 0.0101(18) 0.0055(17)
F26 0.060(3) 0.040(2) 0.025(2) -0.0058(15) 0.0116(18) -0.0091(18)
F27 0.040(2) 0.035(2) 0.054(2) -0.0070(16) 0.0142(19) -0.0179(17)
F28 0.038(2) 0.049(2) 0.046(2) 0.0030(17) 0.0182(18) 0.0139(18)
F29 0.048(2) 0.0261(19) 0.062(3) 0.0065(17) 0.013(2) -0.0029(17)
F30 0.075(3) 0.038(2) 0.033(2) 0.0120(16) 0.025(2) 0.0132(19)
F31 0.164(6) 0.033(2) 0.047(3) 0.009(2) -0.008(3) 0.013(3)
F32 0.049(3) 0.043(3) 0.210(7) -0.042(3) 0.041(4) 0.012(2)
F33 0.071(3) 0.0224(19) 0.058(3) -0.0120(17) 0.006(2) -0.0026(19)
F34 0.041(2) 0.071(3) 0.045(2) 0.030(2) -0.0058(19) -0.006(2)
F35 0.0276(19) 0.041(2) 0.040(2) -0.0126(16) -0.0022(16) -0.0058(16)
F36 0.0226(19) 0.080(3) 0.051(2) -0.020(2) 0.0061(18) 0.011(2)
F37 0.020(2) 0.077(3) 0.062(3) 0.038(2) -0.0006(18) -0.0008(19)
F38 0.066(3) 0.032(2) 0.055(3) 0.0108(17) 0.008(2) 0.008(2)
F39 0.053(3) 0.070(3) 0.028(2) 0.0138(18) 0.0184(19) 0.011(2)
F40 0.045(2) 0.040(2) 0.040(2) 0.0091(16) 0.0175(18) -0.0095(17)
F41 0.025(2) 0.046(2) 0.058(2) 0.0116(18) 0.0082(18) -0.0127(17)
F42 0.061(3) 0.0266(19) 0.079(3) -0.0136(18) 0.042(2) -0.0131(18)
F43 0.045(2) 0.043(2) 0.032(2) -0.0094(16) 0.0036(17) -0.0008(18)
F44 0.057(3) 0.036(2) 0.045(2) -0.0155(17) 0.0095(19) -0.0202(19)
F45 0.042(2) 0.085(3) 0.032(2) -0.0188(19) 0.0163(18) -0.004(2)
F46 0.052(3) 0.046(2) 0.045(2) 0.0187(18) 0.005(2) 0.0074(19)
F47 0.049(3) 0.058(3) 0.079(3) 0.034(2) 0.036(2) 0.003(2)
F48 0.115(4) 0.034(2) 0.054(3) 0.0107(18) 0.035(3) 0.033(2)
F49 0.069(3) 0.096(4) 0.087(4) -0.060(3) 0.027(3) -0.034(3)
F50 0.035(2) 0.055(3) 0.090(3) -0.004(2) 0.023(2) -0.010(2)
F51 0.057(3) 0.054(3) 0.101(4) 0.016(3) 0.008(3) -0.022(2)
F52 0.053(3) 0.070(3) 0.062(3) 0.035(2) 0.006(2) -0.005(2)
F53 0.048(2) 0.072(3) 0.041(2) 0.0120(19) 0.022(2) 0.026(2)
F54 0.043(2) 0.073(3) 0.037(2) -0.013(2) -0.0031(18) 0.013(2)
F55 0.121(5) 0.079(4) 0.053(3) -0.005(2) 0.012(3) 0.061(3)
F56 0.055(3) 0.098(4) 0.081(3) -0.042(3) 0.030(3) 0.015(3)
F57 0.072(3) 0.054(3) 0.063(3) -0.018(2) 0.023(2) 0.008(2)
F58 0.090(4) 0.149(5) 0.063(3) -0.052(3) -0.027(3) 0.054(3)
F59 0.066(3) 0.097(4) 0.118(4) 0.059(3) -0.036(3) -0.006(3)
F60 0.042(3) 0.172(6) 0.074(3) 0.006(3) 0.009(3) 0.003(3)
F61 0.169(6) 0.144(6) 0.032(3) -0.024(3) 0.023(3) -0.075(5)
F62 0.077(4) 0.158(7) 0.108(5) -0.041(5) -0.026(4) -0.034(5)
F63 0.186(7) 0.068(4) 0.062(4) -0.024(3) 0.002(4) -0.045(4)
F64 0.237(8) 0.039(3) 0.062(3) -0.005(2) 0.046(4) 0.007(4)
F65 0.136(5) 0.062(3) 0.055(3) 0.016(2) 0.051(3) 0.018(3)
F66 0.095(5) 0.100(5) 0.193(7) 0.082(5) 0.067(5) 0.049(4)
O1 0.022(2) 0.038(2) 0.024(2) 0.0009(17) 0.0013(17) 0.0103(18)
O2 0.026(2) 0.059(3) 0.024(2) 0.0064(19) 0.0149(19) 0.004(2)
O3 0.025(2) 0.037(2) 0.026(2) 0.0063(17) 0.0156(18) 0.0059(18)
O4 0.042(3) 0.031(2) 0.027(2) -0.0026(17) 0.0176(19) -0.0124(19)
O5 0.032(2) 0.029(2) 0.031(2) 0.0005(16) 0.0117(19) 0.0058(18)
O6 0.027(2) 0.033(2) 0.028(2) -0.0059(16) 0.0127(18) 0.0008(18)
O7 0.029(2) 0.030(2) 0.027(2) -0.0033(16) 0.0137(18) 0.0034(18)
O8 0.029(2) 0.029(2) 0.028(2) -0.0055(16) 0.0117(18) -0.0038(18)
O9 0.033(2) 0.022(2) 0.032(2) 0.0015(16) 0.0162(19) -0.0005(17)
O10 0.034(2) 0.028(2) 0.032(2) -0.0057(17) 0.0214(19) -0.0094(18)
O11 0.036(2) 0.023(2) 0.029(2) -0.0027(16) 0.0092(19) -0.0036(18)
O12 0.028(2) 0.030(2) 0.030(2) 0.0013(16) 0.0198(18) -0.0038(17)
O13 0.030(2) 0.028(2) 0.022(2) -0.0008(16) 0.0107(18) -0.0010(17)
O14 0.026(2) 0.027(2) 0.026(2) -0.0027(16) 0.0118(18) 0.0029(17)
O15 0.033(2) 0.022(2) 0.027(2) -0.0013(16) 0.0115(19) -0.0012(17)
O16 0.034(2) 0.0211(19) 0.026(2) 0.0002(15) 0.0177(19) -0.0028(17)
O17 0.030(2) 0.035(2) 0.029(2) -0.0017(17) 0.0194(19) 0.0061(18)
O18 0.039(2) 0.025(2) 0.020(2) 0.0043(15) 0.0136(18) 0.0010(18)
O19 0.025(2) 0.0237(19) 0.021(2) -0.0014(14) 0.0129(17) -0.0002(16)
O20 0.022(2) 0.025(2) 0.022(2) -0.0011(15) 0.0069(17) 0.0048(16)
O21 0.0184(19) 0.024(2) 0.0197(19) 0.0001(15) 0.0056(16) -0.0038(16)
O22 0.025(2) 0.027(2) 0.025(2) -0.0009(16) 0.0078(18) -0.0038(17)
O23 0.019(2) 0.028(2) 0.027(2) -0.0012(16) 0.0087(17) -0.0041(16)
O24 0.032(2) 0.026(2) 0.024(2) -0.0025(16) 0.0112(18) -0.0024(17)
O25 0.023(2) 0.024(2) 0.027(2) 0.0017(16) 0.0099(17) 0.0009(16)
O26 0.025(2) 0.038(2) 0.027(2) 0.0017(17) 0.0156(18) -0.0031(18)
O27 0.030(2) 0.025(2) 0.030(2) 0.0085(16) 0.0080(18) -0.0010(17)
O28 0.027(2) 0.039(2) 0.033(2) 0.0080(18) 0.0210(19) 0.0035(18)
O29 0.030(2) 0.042(3) 0.029(2) -0.0032(18) 0.0126(19) -0.0003(19)
O30 0.027(2) 0.038(2) 0.027(2) 0.0022(17) 0.0082(18) -0.0025(18)
O31 0.035(3) 0.058(3) 0.035(3) -0.006(2) 0.016(2) 0.012(2)
O32 0.026(2) 0.045(3) 0.029(2) 0.0027(19) 0.0089(19) 0.0072(19)
O33 0.030(2) 0.050(3) 0.027(2) -0.0057(19) 0.0093(19) -0.007(2)
O34 0.033(2) 0.044(3) 0.027(2) -0.0004(18) 0.0173(19) 0.001(2)
N1 0.018(2) 0.045(3) 0.022(3) 0.009(2) 0.009(2) 0.002(2)
N2 0.021(3) 0.035(3) 0.026(3) 0.009(2) 0.011(2) 0.001(2)
N3 0.029(3) 0.020(2) 0.026(3) -0.0084(18) 0.017(2) -0.010(2)
N4 0.020(2) 0.027(2) 0.028(3) -0.0027(19) 0.012(2) -0.002(2)
N5 0.021(2) 0.024(2) 0.022(3) 0.0023(18) 0.011(2) 0.0043(19)
N6 0.020(2) 0.023(2) 0.021(2) 0.0029(18) 0.0114(19) 0.0016(19)
N7 0.030(3) 0.032(3) 0.023(3) 0.000(2) 0.015(2) -0.002(2)
N8 0.027(3) 0.032(3) 0.024(3) 0.009(2) 0.015(2) 0.004(2)
C1 0.022(3) 0.031(3) 0.025(3) 0.005(2) 0.012(3) 0.004(2)
C2 0.022(3) 0.063(4) 0.023(3) 0.009(3) 0.007(3) 0.004(3)
C3 0.033(4) 0.058(5) 0.040(4) -0.011(3) 0.007(3) -0.002(3)
C4 0.029(4) 0.101(6) 0.029(4) 0.027(4) 0.012(3) 0.014(4)
C5 0.023(3) 0.051(4) 0.029(3) 0.019(3) 0.012(3) 0.010(3)
C6 0.055(5) 0.055(5) 0.050(5) 0.025(4) 0.024(4) 0.022(4)
C7 0.022(3) 0.080(5) 0.038(4) 0.013(3) 0.011(3) 0.012(3)
C8 0.017(3) 0.037(3) 0.019(3) 0.006(2) 0.007(2) 0.000(2)
C9 0.028(3) 0.035(3) 0.018(3) 0.004(2) 0.009(2) -0.002(3)
C10 0.025(3) 0.034(3) 0.024(3) -0.001(2) 0.011(3) 0.007(3)
C11 0.015(3) 0.033(3) 0.027(3) 0.004(2) 0.005(2) 0.000(2)
C12 0.022(3) 0.036(3) 0.019(3) -0.005(2) 0.003(2) 0.002(3)
C13 0.023(3) 0.032(3) 0.031(3) 0.005(2) 0.010(3) 0.008(3)
C14 0.024(3) 0.054(4) 0.024(3) 0.004(3) 0.006(3) 0.008(3)
C15 0.020(3) 0.044(4) 0.028(3) -0.005(3) 0.004(3) 0.012(3)
C16 0.041(4) 0.052(4) 0.032(4) -0.003(3) 0.010(3) 0.013(3)
C17 0.055(5) 0.057(5) 0.046(4) -0.023(3) 0.015(4) 0.017(4)
C18 0.056(5) 0.035(4) 0.059(5) -0.005(3) 0.009(4) 0.016(4)
C19 0.042(4) 0.040(4) 0.051(4) -0.001(3) 0.016(3) 0.007(3)
C20 0.037(4) 0.038(4) 0.036(4) -0.004(3) 0.014(3) 0.010(3)
C21 0.074(6) 0.041(4) 0.056(5) -0.012(3) 0.042(5) -0.024(4)
C22 0.051(4) 0.033(4) 0.031(3) -0.002(3) 0.025(3) -0.012(3)
C23 0.077(5) 0.018(3) 0.046(4) 0.008(3) 0.035(4) -0.001(3)
C24 0.054(4) 0.023(3) 0.024(3) 0.003(2) 0.017(3) 0.011(3)
C25 0.083(6) 0.045(4) 0.037(4) 0.012(3) 0.029(4) 0.037(4)
C26 0.037(4) 0.051(4) 0.035(4) -0.005(3) 0.009(3) 0.019(3)
C27 0.022(3) 0.043(4) 0.031(3) -0.003(3) 0.015(3) -0.002(3)
C28 0.033(3) 0.033(3) 0.025(3) 0.002(2) 0.012(3) 0.008(3)
C29 0.022(3) 0.025(3) 0.035(3) -0.008(2) 0.015(3) 0.004(2)
C30 0.037(4) 0.046(4) 0.032(4) -0.011(3) 0.015(3) 0.004(3)
C31 0.038(4) 0.053(4) 0.038(4) -0.016(3) 0.012(3) -0.013(3)
C32 0.031(3) 0.030(3) 0.035(3) -0.012(3) 0.020(3) -0.005(3)
C33 0.036(4) 0.028(3) 0.050(4) -0.013(3) 0.024(3) -0.009(3)
C34 0.032(3) 0.020(3) 0.048(4) -0.003(3) 0.028(3) 0.000(3)
C35 0.065(5) 0.025(3) 0.075(6) -0.001(3) 0.049(4) -0.008(3)
C36 0.018(3) 0.025(3) 0.024(3) 0.003(2) 0.009(2) -0.001(2)
C37 0.017(3) 0.039(3) 0.022(3) -0.008(2) 0.006(2) -0.007(3)
C38 0.029(4) 0.048(4) 0.035(4) 0.005(3) 0.009(3) -0.002(3)
C39 0.041(4) 0.058(4) 0.032(4) -0.021(3) 0.023(3) -0.023(3)
C40 0.024(3) 0.033(3) 0.025(3) -0.012(2) 0.013(3) -0.005(2)
C41 0.027(3) 0.037(4) 0.048(4) -0.011(3) 0.021(3) -0.010(3)
C42 0.034(4) 0.033(3) 0.042(4) -0.017(3) 0.017(3) -0.009(3)
C43 0.020(3) 0.030(3) 0.020(3) 0.000(2) 0.011(2) -0.003(2)
C44 0.032(3) 0.022(3) 0.023(3) 0.001(2) 0.017(3) 0.004(2)
C45 0.029(3) 0.021(3) 0.025(3) -0.003(2) 0.013(3) -0.004(2)
C46 0.028(3) 0.023(3) 0.026(3) -0.008(2) 0.012(3) -0.002(2)
C47 0.027(3) 0.028(3) 0.022(3) 0.006(2) 0.010(2) 0.007(2)
C48 0.020(3) 0.030(3) 0.026(3) -0.004(2) 0.014(2) -0.005(2)
C49 0.042(4) 0.020(3) 0.030(3) -0.004(2) 0.009(3) -0.007(3)
C50 0.035(4) 0.021(3) 0.023(3) 0.000(2) 0.006(3) -0.002(2)
C51 0.036(4) 0.035(3) 0.033(4) 0.002(3) 0.008(3) -0.001(3)
C52 0.071(5) 0.043(4) 0.028(4) -0.010(3) 0.016(4) -0.016(4)
C53 0.069(5) 0.034(4) 0.032(4) 0.001(3) -0.004(4) -0.018(4)
C54 0.032(4) 0.041(4) 0.051(5) 0.012(3) 0.001(3) -0.008(3)
C55 0.043(4) 0.034(3) 0.031(4) 0.002(3) 0.007(3) -0.001(3)
C56 0.047(4) 0.026(3) 0.035(4) 0.004(2) 0.024(3) 0.005(3)
C57 0.028(3) 0.028(3) 0.032(4) -0.003(2) 0.022(3) 0.002(2)
C58 0.022(3) 0.038(3) 0.026(3) 0.000(2) 0.009(3) 0.002(3)
C59 0.013(3) 0.034(3) 0.030(3) -0.009(2) 0.010(2) 0.003(2)
C60 0.031(4) 0.038(4) 0.038(4) -0.007(3) 0.011(3) -0.007(3)
C61 0.037(4) 0.023(3) 0.031(3) -0.001(2) 0.009(3) -0.003(3)
C62 0.022(3) 0.032(3) 0.021(3) -0.003(2) 0.009(2) -0.003(2)
C63 0.026(3) 0.029(3) 0.024(3) 0.001(2) 0.008(2) 0.000(2)
C64 0.020(3) 0.029(3) 0.031(3) 0.006(2) 0.016(3) 0.000(2)
C65 0.034(4) 0.029(3) 0.034(4) -0.003(2) 0.013(3) 0.001(3)
C66 0.020(3) 0.026(3) 0.018(3) 0.002(2) 0.008(2) -0.003(2)
C67 0.033(3) 0.017(3) 0.022(3) 0.003(2) 0.016(3) 0.001(2)
C68 0.040(4) 0.026(3) 0.037(4) 0.003(2) 0.017(3) -0.007(3)
C69 0.034(3) 0.033(3) 0.030(3) 0.004(2) 0.018(3) 0.009(3)
C70 0.023(3) 0.024(3) 0.017(3) 0.004(2) 0.007(2) 0.005(2)
C71 0.040(4) 0.042(4) 0.028(3) 0.013(3) 0.022(3) 0.006(3)
C72 0.031(3) 0.036(3) 0.029(3) 0.001(3) 0.006(3) 0.006(3)
C73 0.021(3) 0.021(3) 0.022(3) 0.000(2) 0.012(2) 0.002(2)
C74 0.017(3) 0.020(3) 0.026(3) 0.000(2) 0.012(2) 0.001(2)
C75 0.025(3) 0.025(3) 0.018(3) 0.000(2) 0.009(2) 0.003(2)
C76 0.024(3) 0.022(3) 0.029(3) 0.004(2) 0.016(3) 0.004(2)
C77 0.022(3) 0.022(3) 0.030(3) 0.002(2) 0.011(2) 0.002(2)
C78 0.021(3) 0.026(3) 0.019(3) -0.004(2) 0.011(2) -0.003(2)
C79 0.039(4) 0.020(3) 0.027(3) 0.000(2) 0.011(3) -0.001(3)
C80 0.037(3) 0.023(3) 0.013(3) -0.003(2) 0.005(2) 0.001(2)
C81 0.053(5) 0.033(4) 0.036(4) 0.006(3) 0.016(3) 0.006(3)
C82 0.056(5) 0.045(4) 0.035(4) -0.006(3) -0.001(3) 0.014(4)
C83 0.095(6) 0.024(3) 0.033(4) 0.005(3) 0.025(4) 0.011(4)
C84 0.068(5) 0.023(3) 0.038(4) 0.006(3) 0.026(4) 0.004(3)
C85 0.043(4) 0.025(3) 0.033(4) 0.001(2) 0.014(3) -0.001(3)
C86 0.056(5) 0.026(3) 0.051(5) -0.006(3) 0.004(4) 0.003(3)
C87 0.028(3) 0.018(3) 0.023(3) 0.002(2) 0.008(3) 0.003(2)
C88 0.029(3) 0.020(3) 0.025(3) -0.002(2) 0.008(3) -0.006(2)
C89 0.019(3) 0.029(3) 0.018(3) 0.001(2) 0.010(2) -0.002(2)
C90 0.030(3) 0.036(3) 0.023(3) -0.001(2) 0.008(3) 0.001(3)
C91 0.019(3) 0.037(4) 0.041(4) 0.006(3) 0.008(3) 0.005(3)
C92 0.023(3) 0.030(3) 0.024(3) 0.002(2) 0.011(3) 0.006(2)
C93 0.019(3) 0.033(3) 0.027(3) -0.005(2) 0.007(2) -0.005(2)
C94 0.017(3) 0.027(3) 0.028(3) -0.011(2) 0.011(2) -0.008(2)
C95 0.034(4) 0.025(3) 0.034(4) -0.001(2) 0.016(3) -0.004(3)
C96 0.038(4) 0.026(3) 0.036(4) -0.011(3) 0.015(3) -0.006(3)
C97 0.019(3) 0.029(3) 0.031(3) -0.006(2) 0.013(3) -0.003(2)
C98 0.035(3) 0.023(3) 0.030(3) -0.006(2) 0.016(3) -0.003(2)
C99 0.025(3) 0.029(3) 0.033(3) 0.011(2) 0.017(3) 0.004(2)
C100 0.036(4) 0.024(3) 0.040(4) 0.007(3) 0.015(3) 0.008(3)
C101 0.027(3) 0.028(3) 0.020(3) 0.000(2) 0.013(2) -0.002(2)
C102 0.028(3) 0.037(3) 0.031(3) 0.006(3) 0.018(3) 0.008(3)
C103 0.046(4) 0.037(4) 0.045(4) 0.001(3) 0.024(3) 0.007(3)
C104 0.043(4) 0.048(4) 0.042(4) 0.015(3) 0.024(3) 0.007(3)
C105 0.029(3) 0.042(4) 0.021(3) 0.003(2) 0.010(3) 0.004(3)
C106 0.045(4) 0.064(5) 0.021(3) -0.002(3) 0.006(3) -0.004(4)
C107 0.030(4) 0.063(5) 0.033(4) 0.008(3) 0.014(3) 0.014(3)
C108 0.023(3) 0.034(3) 0.022(3) -0.001(2) 0.018(3) 0.004(2)
C109 0.022(3) 0.035(3) 0.028(3) -0.004(2) 0.011(3) -0.005(3)
C110 0.032(3) 0.032(3) 0.026(3) 0.002(2) 0.013(3) -0.006(3)
C111 0.032(3) 0.028(3) 0.023(3) -0.003(2) 0.013(3) -0.003(3)
C112 0.027(3) 0.029(3) 0.026(3) -0.004(2) 0.013(3) -0.007(3)
C113 0.028(3) 0.024(3) 0.025(3) 0.001(2) 0.016(3) -0.002(2)
C114 0.039(4) 0.034(3) 0.036(4) 0.005(3) 0.015(3) -0.011(3)
C115 0.033(3) 0.024(3) 0.034(3) 0.008(2) 0.012(3) -0.003(3)
C116 0.033(3) 0.032(3) 0.035(4) -0.006(3) 0.015(3) -0.006(3)
C117 0.040(4) 0.036(3) 0.031(4) 0.001(3) 0.011(3) -0.008(3)
C118 0.037(4) 0.024(3) 0.049(4) 0.012(3) 0.010(3) 0.003(3)
C119 0.048(4) 0.043(4) 0.055(5) 0.000(3) 0.022(4) 0.019(3)
C120 0.059(5) 0.047(4) 0.037(4) 0.000(3) 0.022(4) 0.013(4)
C121 0.043(4) 0.045(4) 0.060(5) -0.013(4) 0.014(4) -0.015(4)
C122 0.033(4) 0.034(3) 0.034(4) -0.009(3) 0.014(3) -0.002(3)
C123 0.032(3) 0.038(3) 0.029(3) -0.002(3) 0.014(3) -0.001(3)
C124 0.031(3) 0.039(4) 0.020(3) -0.006(2) 0.009(3) 0.004(3)
C125 0.035(4) 0.047(4) 0.029(3) -0.006(3) 0.014(3) -0.004(3)
C126 0.052(5) 0.065(5) 0.048(5) -0.013(4) 0.012(4) 0.025(4)
C127 0.042(4) 0.050(4) 0.029(4) -0.005(3) 0.015(3) 0.011(3)
C128 0.033(4) 0.057(4) 0.026(3) -0.012(3) 0.003(3) 0.007(3)
C129 0.027(3) 0.048(4) 0.022(3) 0.002(3) 0.006(3) -0.001(3)
C130 0.043(4) 0.067(5) 0.032(4) 0.003(3) 0.012(3) 0.015(4)
C131 0.085(7) 0.073(6) 0.046(5) -0.011(4) 0.000(5) -0.026(6)
C132 0.055(5) 0.049(4) 0.040(4) -0.013(3) 0.027(4) -0.017(4)
C133 0.077(6) 0.040(4) 0.047(5) -0.011(3) 0.031(4) -0.014(4)
C134 0.045(4) 0.044(4) 0.036(4) 0.002(3) 0.028(3) 0.006(3)
C135 0.088(7) 0.045(5) 0.053(5) 0.001(4) 0.040(5) 0.009(4)

loop_
_atom_type_symbol
_atom_type_description
_atom_type_scat_dispersion_real
_atom_type_scat_dispersion_imag
_atom_type_scat_source
C C 0.0033 0.0016 'International Tables Vol C Tables 4.2.6.8 and 6.1.1.4'
H H 0.0000 0.0000 'International Tables Vol C Tables 4.2.6.8 and 6.1.1.4'
Cu Cu 0.3201 1.2651 'International Tables Vol C Tables 4.2.6.8 and 6.1.1.4'
F F 0.0171 0.0103 'International Tables Vol C Tables 4.2.6.8 and 6.1.1.4'
N N 0.0061 0.0033 'International Tables Vol C Tables 4.2.6.8 and 6.1.1.4'
O O 0.0106 0.0060 'International Tables Vol C Tables 4.2.6.8 and 6.1.1.4'
Pr Pr -0.2180 2.8214 'International Tables Vol C Tables 4.2.6.8 and 6.1.1.4'

loop_
_geom_angle_atom_site_label_1
_geom_angle_atom_site_label_2
_geom_angle_atom_site_label_3
_geom_angle
_geom_angle_site_symmetry_3
O6 Pr1 O8 133.47(13) .
O6 Pr1 O10 91.45(13) .
O8 Pr1 O10 104.17(13) .
O6 Pr1 O5 149.32(13) .
O8 Pr1 O5 76.46(13) .
O10 Pr1 O5 71.11(13) .
O6 Pr1 O9 72.13(13) .
O8 Pr1 O9 70.23(13) .
O10 Pr1 O9 75.16(12) .
O5 Pr1 O9 124.08(13) .
O6 Pr1 O4 81.12(13) .
O8 Pr1 O4 144.39(13) .
O10 Pr1 O4 78.84(12) .
O5 Pr1 O4 71.03(14) .
O9 Pr1 O4 141.78(12) .
O6 Pr1 O7 71.10(12) .
O8 Pr1 O7 73.58(13) .
O10 Pr1 O7 148.95(13) .
O5 Pr1 O7 134.97(12) .
O9 Pr1 O7 75.08(12) .
O4 Pr1 O7 121.48(13) .
O6 Pr1 O3 102.39(12) .
O8 Pr1 O3 93.35(12) .
O10 Pr1 O3 139.73(12) .
O5 Pr1 O3 78.45(12) .
O9 Pr1 O3 145.07(12) .
O4 Pr1 O3 66.52(12) .
O7 Pr1 O3 70.66(12) .
O21 Pr2 O22 143.99(12) .
O21 Pr2 O19 71.32(11) .
O22 Pr2 O19 88.45(12) .
O21 Pr2 O24 125.53(12) .
O22 Pr2 O24 73.38(12) .
O19 Pr2 O24 74.22(12) .
O21 Pr2 O20 71.58(12) .
O22 Pr2 O20 74.84(12) .
O19 Pr2 O20 76.10(11) .
O24 Pr2 O20 136.57(12) .
O21 Pr2 O25 80.68(12) .
O22 Pr2 O25 134.70(12) .
O19 Pr2 O25 106.94(12) .
O24 Pr2 O25 70.64(12) .
O20 Pr2 O25 149.59(12) .
O21 Pr2 O23 139.31(12) .
O22 Pr2 O23 70.69(12) .
O19 Pr2 O23 146.59(12) .
O24 Pr2 O23 74.90(12) .
O20 Pr2 O23 120.39(12) .
O25 Pr2 O23 74.06(12) .
O21 Pr2 O26 71.97(12) .
O22 Pr2 O26 110.42(12) .
O19 Pr2 O26 137.99(12) .
O24 Pr2 O26 146.16(12) .
O20 Pr2 O26 73.53(12) .
O25 Pr2 O26 86.40(12) .
O23 Pr2 O26 75.06(12) .
O30 Pr3 O2 88.60(13) .
O30 Pr3 O32 138.44(14) .
O2 Pr3 O32 105.95(13) .
O30 Pr3 O31 77.14(14) .
O2 Pr3 O31 72.86(15) .
O32 Pr3 O31 70.81(14) .
O30 Pr3 O33 73.98(14) .
O2 Pr3 O33 77.28(13) .
O32 Pr3 O33 146.57(14) .
O31 Pr3 O33 138.53(14) .
O30 Pr3 O34 143.13(14) .
O2 Pr3 O34 75.12(13) .
O32 Pr3 O34 78.35(14) .
O31 Pr3 O34 126.43(13) .
O33 Pr3 O34 70.28(14) .
O30 Pr3 O29 70.42(13) .
O2 Pr3 O29 143.82(14) .
O32 Pr3 O29 75.69(13) .
O31 Pr3 O29 73.87(14) .
O33 Pr3 O29 121.59(13) .
O34 Pr3 O29 138.14(13) .
O30 Pr3 O28 104.81(12) .
O2 Pr3 O28 142.34(14) .
O32 Pr3 O28 87.23(13) .
O31 Pr3 O28 143.97(14) .
O33 Pr3 O28 73.16(13) .
O34 Pr3 O28 73.30(12) .
O29 Pr3 O28 73.18(13) .
O14 Cu1 O15 165.07(16) .
O14 Cu1 O13 93.30(16) .
O15 Cu1 O13 89.21(15) .
O14 Cu1 O16 87.80(16) .
O15 Cu1 O16 93.18(16) .
O13 Cu1 O16 166.54(15) .
O14 Cu1 O12 93.86(14) .
O15 Cu1 O12 100.97(15) .
O13 Cu1 O12 87.11(14) .
O16 Cu1 O12 79.43(14) .
O14 Cu1 O17 77.10(14) 1_654
O15 Cu1 O17 88.36(14) 1_654
O13 Cu1 O17 86.80(14) 1_654
O16 Cu1 O17 106.50(14) 1_654
O12 Cu1 O17 168.78(12) 1_654
C11 O1 C14 117.5(4) .
N1 O2 Pr3 143.8(4) .
N2 O3 Pr1 140.1(3) .
C22 O4 Pr1 132.4(4) .
C24 O5 Pr1 135.2(4) .
C27 O6 Pr1 132.3(4) .
C29 O7 Pr1 132.0(3) .
C32 O8 Pr1 135.2(4) .
C34 O9 Pr1 133.7(4) .
N3 O10 Pr1 145.0(3) .
C46 O11 C49 115.8(4) .
N4 O12 Cu1 131.2(3) .
C57 O13 Cu1 124.1(4) .
C59 O14 Cu1 124.0(4) .
C62 O15 Cu1 124.1(3) .
C64 O16 Cu1 124.2(3) .
N5 O17 Cu1 131.4(3) 1_456
C76 O18 C79 115.8(4) .
N6 O19 Pr2 134.6(3) .
C87 O20 Pr2 134.2(3) .
C89 O21 Pr2 134.5(3) .
C92 O22 Pr2 135.0(3) .
C94 O23 Pr2 133.8(3) .
C97 O24 Pr2 132.2(3) .
C99 O25 Pr2 133.2(3) .
N7 O26 Pr2 138.9(3) .
C111 O27 C114 116.0(4) .
N8 O28 Pr3 140.7(3) .
C122 O29 Pr3 134.2(4) .
C124 O30 Pr3 136.5(4) .
C127 O31 Pr3 131.9(4) .
C129 O32 Pr3 133.1(4) .
C132 O33 Pr3 136.5(4) .
C134 O34 Pr3 135.1(4) .
O2 N1 C1 126.1(5) .
O2 N1 C2 119.8(4) .
C1 N1 C2 113.5(4) .
O3 N2 C1 126.3(5) .
O3 N2 C5 120.2(4) .
C1 N2 C5 112.8(4) .
O10 N3 C36 125.8(4) .
O10 N3 C40 120.8(4) .
C36 N3 C40 112.8(4) .
O12 N4 C36 125.4(4) .
O12 N4 C37 122.0(4) .
C36 N4 C37 112.0(4) .
O17 N5 C66 125.2(4) .
O17 N5 C70 122.1(4) .
C66 N5 C70 112.2(4) .
O19 N6 C66 126.4(4) .
O19 N6 C67 120.6(4) .
C66 N6 C67 112.4(4) .
O26 N7 C101 126.2(5) .
O26 N7 C105 120.0(4) .
C101 N7 C105 113.3(4) .
O28 N8 C101 125.2(5) .
O28 N8 C102 121.6(4) .
C101 N8 C102 112.4(4) .
N1 C1 N2 107.1(5) .
N1 C1 C8 126.9(5) .
N2 C1 C8 126.1(5) .
N1 C2 C3 105.7(5) .
N1 C2 C4 108.8(5) .
C3 C2 C4 112.6(6) .
N1 C2 C5 100.2(4) .
C3 C2 C5 114.3(5) .
C4 C2 C5 114.1(6) .
C2 C3 H3A 109.5 .
C2 C3 H3B 109.5 .
H3A C3 H3B 109.5 .
C2 C3 H3C 109.5 .
H3A C3 H3C 109.5 .
H3B C3 H3C 109.5 .
C2 C4 H4A 109.5 .
C2 C4 H4B 109.5 .
H4A C4 H4B 109.5 .
C2 C4 H4C 109.5 .
H4A C4 H4C 109.5 .
H4B C4 H4C 109.5 .
C7 C5 N2 109.0(4) .
C7 C5 C2 115.7(6) .
N2 C5 C2 100.6(4) .
C7 C5 C6 110.8(5) .
N2 C5 C6 105.3(5) .
C2 C5 C6 114.3(5) .
C5 C6 H6A 109.5 .
C5 C6 H6B 109.5 .
H6A C6 H6B 109.5 .
C5 C6 H6C 109.5 .
H6A C6 H6C 109.5 .
H6B C6 H6C 109.5 .
C5 C7 H7A 109.5 .
C5 C7 H7B 109.5 .
H7A C7 H7B 109.5 .
C5 C7 H7C 109.5 .
H7A C7 H7C 109.5 .
H7B C7 H7C 109.5 .
C13 C8 C9 119.1(5) .
C13 C8 C1 121.9(5) .
C9 C8 C1 118.9(5) .
C10 C9 C8 120.9(5) .
C10 C9 H9 119.5 .
C8 C9 H9 119.5 .
C9 C10 C11 119.6(5) .
C9 C10 H10 120.2 .
C11 C10 H10 120.2 .
O1 C11 C12 116.3(5) .
O1 C11 C10 124.1(5) .
C12 C11 C10 119.6(5) .
C13 C12 C11 120.7(5) .
C13 C12 H12 119.7 .
C11 C12 H12 119.7 .
C12 C13 C8 120.1(5) .
C12 C13 H13 120.0 .
C8 C13 H13 120.0 .
O1 C14 C15 114.2(5) .
O1 C14 H14A 108.7 .
C15 C14 H14A 108.7 .
O1 C14 H14B 108.7 .
C15 C14 H14B 108.7 .
H14A C14 H14B 107.6 .
C16 C15 C20 117.7(6) .
C16 C15 C14 121.1(6) .
C20 C15 C14 121.3(5) .
C17 C16 C15 120.4(6) .
C17 C16 H16 119.8 .
C15 C16 H16 119.8 .
C16 C17 C18 121.9(6) .
C16 C17 H17 119.1 .
C18 C17 H17 119.1 .
C17 C18 C19 118.1(7) .
C17 C18 H18 120.9 .
C19 C18 H18 120.9 .
C20 C19 C18 119.8(7) .
C20 C19 H19 120.1 .
C18 C19 H19 120.1 .
C19 C20 C15 122.1(6) .
C19 C20 H20 119.0 .
C15 C20 H20 119.0 .
F3 C21 F1 107.4(7) .
F3 C21 F2 106.9(6) .
F1 C21 F2 106.3(5) .
F3 C21 C22 113.4(5) .
F1 C21 C22 109.1(5) .
F2 C21 C22 113.4(7) .
O4 C22 C23 128.3(6) .
O4 C22 C21 112.5(6) .
C23 C22 C21 119.1(6) .
C22 C23 C24 122.7(6) .
C22 C23 H23 118.7 .
C24 C23 H23 118.7 .
O5 C24 C23 127.4(6) .
O5 C24 C25 112.5(6) .
C23 C24 C25 120.1(6) .
F4 C25 F6 109.8(9) .
F4 C25 F5 108.8(6) .
F6 C25 F5 103.7(6) .
F4 C25 C24 111.7(5) .
F6 C25 C24 110.3(5) .
F5 C25 C24 112.2(7) .
F7 C26 F9 107.1(6) .
F7 C26 F8 107.0(6) .
F9 C26 F8 105.9(6) .
F7 C26 C27 111.1(5) .
F9 C26 C27 114.7(5) .
F8 C26 C27 110.6(6) .
O6 C27 C28 127.4(6) .
O6 C27 C26 113.2(5) .
C28 C27 C26 119.4(6) .
C27 C28 C29 122.6(5) .
C27 C28 H28 118.7 .
C29 C28 H28 118.7 .
O7 C29 C28 127.6(5) .
O7 C29 C30 114.9(5) .
C28 C29 C30 117.4(5) .
F10 C30 F12 108.1(6) .
F10 C30 F11 106.8(5) .
F12 C30 F11 106.0(5) .
F10 C30 C29 110.8(5) .
F12 C30 C29 113.2(5) .
F11 C30 C29 111.7(5) .
F14 C31 F13 107.4(5) .
F14 C31 F15 107.4(6) .
F13 C31 F15 106.4(6) .
F14 C31 C32 114.3(6) .
F13 C31 C32 110.2(5) .
F15 C31 C32 110.8(5) .
O8 C32 C33 127.6(6) .
O8 C32 C31 113.3(5) .
C33 C32 C31 119.1(5) .
C34 C33 C32 121.8(5) .
C34 C33 H33 119.1 .
C32 C33 H33 119.1 .
O9 C34 C33 127.4(5) .
O9 C34 C35 114.3(6) .
C33 C34 C35 118.3(6) .
F16 C35 F18 108.7(7) .
F16 C35 F17 106.7(6) .
F18 C35 F17 106.0(5) .
F16 C35 C34 110.6(5) .
F18 C35 C34 112.2(5) .
F17 C35 C34 112.4(6) .
N3 C36 N4 107.1(5) .
N3 C36 C43 127.1(5) .
N4 C36 C43 125.8(5) .
N4 C37 C38 106.1(5) .
N4 C37 C39 109.2(4) .
C38 C37 C39 110.8(5) .
N4 C37 C40 100.2(4) .
C38 C37 C40 114.4(4) .
C39 C37 C40 115.1(5) .
C37 C38 H38A 109.5 .
C37 C38 H38B 109.5 .
H38A C38 H38B 109.5 .
C37 C38 H38C 109.5 .
H38A C38 H38C 109.5 .
H38B C38 H38C 109.5 .
C37 C39 H39A 109.5 .
C37 C39 H39B 109.5 .
H39A C39 H39B 109.5 .
C37 C39 H39C 109.5 .
H39A C39 H39C 109.5 .
H39B C39 H39C 109.5 .
N3 C40 C41 110.4(4) .
N3 C40 C37 100.2(4) .
C41 C40 C37 116.1(5) .
N3 C40 C42 104.6(5) .
C41 C40 C42 110.4(5) .
C37 C40 C42 114.1(4) .
C40 C41 H41A 109.5 .
C40 C41 H41B 109.5 .
H41A C41 H41B 109.5 .
C40 C41 H41C 109.5 .
H41A C41 H41C 109.5 .
H41B C41 H41C 109.5 .
C40 C42 H42A 109.5 .
C40 C42 H42B 109.5 .
H42A C42 H42B 109.5 .
C40 C42 H42C 109.5 .
H42A C42 H42C 109.5 .
H42B C42 H42C 109.5 .
C44 C43 C48 119.2(5) .
C44 C43 C36 119.2(5) .
C48 C43 C36 121.5(5) .
C43 C44 C45 121.2(5) .
C43 C44 H44 119.4 .
C45 C44 H44 119.4 .
C44 C45 C46 119.5(5) .
C44 C45 H45 120.3 .
C46 C45 H45 120.3 .
O11 C46 C45 124.4(5) .
O11 C46 C47 114.8(5) .
C45 C46 C47 120.9(5) .
C48 C47 C46 119.4(5) .
C48 C47 H47 120.3 .
C46 C47 H47 120.3 .
C47 C48 C43 119.8(5) .
C47 C48 H48 120.1 .
C43 C48 H48 120.1 .
O11 C49 C50 108.4(4) .
O11 C49 H49A 110.0 .
C50 C49 H49A 110.0 .
O11 C49 H49B 110.0 .
C50 C49 H49B 110.0 .
H49A C49 H49B 108.4 .
C55 C50 C51 118.5(6) .
C55 C50 C49 120.6(5) .
C51 C50 C49 120.9(6) .
C52 C51 C50 120.9(6) .
C52 C51 H51 119.5 .
C50 C51 H51 119.5 .
C51 C52 C53 120.8(6) .
C51 C52 H52 119.6 .
C53 C52 H52 119.6 .
C52 C53 C54 118.9(6) .
C52 C53 H53 120.5 .
C54 C53 H53 120.5 .
C55 C54 C53 119.5(7) .
C55 C54 H54 120.2 .
C53 C54 H54 120.2 .
C50 C55 C54 121.4(6) .
C50 C55 H55 119.3 .
C54 C55 H55 119.3 .
F21 C56 F19 107.0(5) .
F21 C56 F20 107.9(5) .
F19 C56 F20 105.9(4) .
F21 C56 C57 111.9(4) .
F19 C56 C57 110.9(5) .
F20 C56 C57 113.0(5) .
O13 C57 C58 128.2(5) .
O13 C57 C56 113.1(5) .
C58 C57 C56 118.7(5) .
C59 C58 C57 120.8(5) .
C59 C58 H58 119.6 .
C57 C58 H58 119.6 .
O14 C59 C58 128.7(5) .
O14 C59 C60 112.8(5) .
C58 C59 C60 118.4(5) .
F24 C60 F22 108.2(5) .
F24 C60 F23 106.3(5) .
F22 C60 F23 107.1(5) .
F24 C60 C59 110.0(5) .
F22 C60 C59 113.6(5) .
F23 C60 C59 111.4(5) .
F25 C61 F27 109.4(5) .
F25 C61 F26 107.8(5) .
F27 C61 F26 105.6(5) .
F25 C61 C62 113.0(5) .
F27 C61 C62 109.0(5) .
F26 C61 C62 111.8(5) .
O15 C62 C63 128.6(5) .
O15 C62 C61 113.4(5) .
C63 C62 C61 118.0(5) .
C64 C63 C62 121.4(5) .
C64 C63 H63 119.3 .
C62 C63 H63 119.3 .
O16 C64 C63 127.4(5) .
O16 C64 C65 115.4(5) .
C63 C64 C65 117.2(5) .
F29 C65 F28 107.4(5) .
F29 C65 F30 107.5(5) .
F28 C65 F30 106.8(5) .
F29 C65 C64 112.8(5) .
F28 C65 C64 109.6(5) .
F30 C65 C64 112.4(5) .
N6 C66 N5 107.6(4) .
N6 C66 C73 125.2(5) .
N5 C66 C73 127.2(5) .
N6 C67 C68 105.3(4) .
N6 C67 C69 109.9(4) .
C68 C67 C69 110.0(5) .
N6 C67 C70 99.9(4) .
C68 C67 C70 114.9(4) .
C69 C67 C70 115.8(5) .
C67 C68 H68A 109.5 .
C67 C68 H68B 109.5 .
H68A C68 H68B 109.5 .
C67 C68 H68C 109.5 .
H68A C68 H68C 109.5 .
H68B C68 H68C 109.5 .
C67 C69 H69A 109.5 .
C67 C69 H69B 109.5 .
H69A C69 H69B 109.5 .
C67 C69 H69C 109.5 .
H69A C69 H69C 109.5 .
H69B C69 H69C 109.5 .
N5 C70 C71 109.8(4) .
N5 C70 C72 107.1(4) .
C71 C70 C72 111.6(5) .
N5 C70 C67 99.7(4) .
C71 C70 C67 114.4(5) .
C72 C70 C67 113.3(4) .
C70 C71 H71A 109.5 .
C70 C71 H71B 109.5 .
H71A C71 H71B 109.5 .
C70 C71 H71C 109.5 .
H71A C71 H71C 109.5 .
H71B C71 H71C 109.5 .
C70 C72 H72A 109.5 .
C70 C72 H72B 109.5 .
H72A C72 H72B 109.5 .
C70 C72 H72C 109.5 .
H72A C72 H72C 109.5 .
H72B C72 H72C 109.5 .
C74 C73 C78 119.1(5) .
C74 C73 C66 119.2(5) .
C78 C73 C66 121.8(5) .
C75 C74 C73 121.3(5) .
C75 C74 H74 119.3 .
C73 C74 H74 119.3 .
C74 C75 C76 118.6(5) .
C74 C75 H75 120.7 .
C76 C75 H75 120.7 .
O18 C76 C77 116.6(5) .
O18 C76 C75 123.3(5) .
C77 C76 C75 120.1(5) .
C78 C77 C76 120.4(5) .
C78 C77 H77 119.8 .
C76 C77 H77 119.8 .
C77 C78 C73 120.4(5) .
C77 C78 H78 119.8 .
C73 C78 H78 119.8 .
O18 C79 C80 110.3(4) .
O18 C79 H79A 109.6 .
C80 C79 H79A 109.6 .
O18 C79 H79B 109.6 .
C80 C79 H79B 109.6 .
H79A C79 H79B 108.1 .
C81 C80 C85 119.0(5) .
C81 C80 C79 119.9(5) .
C85 C80 C79 121.0(5) .
C80 C81 C82 119.8(6) .
C80 C81 H81 120.1 .
C82 C81 H81 120.1 .
C83 C82 C81 119.2(7) .
C83 C82 H82 120.4 .
C81 C82 H82 120.4 .
C84 C83 C82 121.5(6) .
C84 C83 H83 119.3 .
C82 C83 H83 119.3 .
C85 C84 C83 118.6(6) .
C85 C84 H84 120.7 .
C83 C84 H84 120.7 .
C84 C85 C80 121.9(6) .
C84 C85 H85 119.1 .
C80 C85 H85 119.1 .
F33 C86 F32 106.5(6) .
F33 C86 F31 105.7(6) .
F32 C86 F31 107.8(7) .
F33 C86 C87 116.0(6) .
F32 C86 C87 110.5(6) .
F31 C86 C87 110.0(5) .
O20 C87 C88 129.0(5) .
O20 C87 C86 113.9(5) .
C88 C87 C86 117.1(5) .
C89 C88 C87 121.1(5) .
C89 C88 H88 119.4 .
C87 C88 H88 119.4 .
O21 C89 C88 129.1(5) .
O21 C89 C90 112.8(5) .
C88 C89 C90 118.1(5) .
F34 C90 F35 107.9(5) .
F34 C90 F36 108.0(5) .
F35 C90 F36 106.3(5) .
F34 C90 C89 111.2(5) .
F35 C90 C89 114.0(5) .
F36 C90 C89 109.2(4) .
F37 C91 F38 107.1(5) .
F37 C91 F39 107.1(5) .
F38 C91 F39 105.6(5) .
F37 C91 C92 114.4(5) .
F38 C91 C92 111.7(5) .
F39 C91 C92 110.5(5) .
O22 C92 C93 128.1(5) .
O22 C92 C91 114.9(5) .
C93 C92 C91 117.0(5) .
C94 C93 C92 121.0(5) .
C94 C93 H93 119.5 .
C92 C93 H93 119.5 .
O23 C94 C93 128.6(5) .
O23 C94 C95 114.9(5) .
C93 C94 C95 116.5(5) .
F41 C95 F40 107.3(4) .
F41 C95 F42 107.2(5) .
F40 C95 F42 107.4(5) .
F41 C95 C94 113.7(5) .
F40 C95 C94 111.3(5) .
F42 C95 C94 109.6(4) .
F44 C96 F43 107.6(5) .
F44 C96 F45 108.9(5) .
F43 C96 F45 106.7(5) .
F44 C96 C97 112.6(5) .
F43 C96 C97 111.7(5) .
F45 C96 C97 109.1(5) .
O24 C97 C98 128.3(5) .
O24 C97 C96 114.0(5) .
C98 C97 C96 117.7(5) .
C97 C98 C99 121.7(5) .
C97 C98 H98 119.2 .
C99 C98 H98 119.2 .
O25 C99 C98 128.2(5) .
O25 C99 C100 114.6(5) .
C98 C99 C100 117.1(5) .
F46 C100 F48 106.2(5) .
F46 C100 F47 107.1(5) .
F48 C100 F47 108.7(5) .
F46 C100 C99 112.1(5) .
F48 C100 C99 112.5(5) .
F47 C100 C99 109.9(5) .
N7 C101 N8 106.6(5) .
N7 C101 C108 126.6(5) .
N8 C101 C108 126.7(5) .
N8 C102 C104 110.8(4) .
N8 C102 C103 105.9(5) .
C104 C102 C103 110.8(5) .
N8 C102 C105 99.2(4) .
C104 C102 C105 115.4(5) .
C103 C102 C105 113.7(5) .
C102 C103 H10A 109.5 .
C102 C103 H10B 109.5 .
H10A C103 H10B 109.5 .
C102 C103 H10C 109.5 .
H10A C103 H10C 109.5 .
H10B C103 H10C 109.5 .
C102 C104 H10D 109.5 .
C102 C104 H10E 109.5 .
H10D C104 H10E 109.5 .
C102 C104 H10F 109.5 .
H10D C104 H10F 109.5 .
H10E C104 H10F 109.5 .
N7 C105 C106 106.2(5) .
N7 C105 C107 110.6(4) .
C106 C105 C107 111.4(5) .
N7 C105 C102 98.6(4) .
C106 C105 C102 114.5(5) .
C107 C105 C102 114.4(5) .
C105 C106 H10G 109.5 .
C105 C106 H10H 109.5 .
H10G C106 H10H 109.5 .
C105 C106 H10I 109.5 .
H10G C106 H10I 109.5 .
H10H C106 H10I 109.5 .
C105 C107 H10J 109.5 .
C105 C107 H10K 109.5 .
H10J C107 H10K 109.5 .
C105 C107 H10L 109.5 .
H10J C107 H10L 109.5 .
H10K C107 H10L 109.5 .
C109 C108 C113 118.7(5) .
C109 C108 C101 120.5(5) .
C113 C108 C101 120.8(5) .
C110 C109 C108 120.8(5) .
C110 C109 H109 119.6 .
C108 C109 H109 119.6 .
C111 C110 C109 120.2(5) .
C111 C110 H110 119.9 .
C109 C110 H110 119.9 .
O27 C111 C110 125.4(5) .
O27 C111 C112 114.9(5) .
C110 C111 C112 119.7(5) .
C113 C112 C111 120.3(5) .
C113 C112 H112 119.9 .
C111 C112 H112 119.9 .
C112 C113 C108 120.3(5) .
C112 C113 H113 119.9 .
C108 C113 H113 119.9 .
O27 C114 C115 108.0(5) .
O27 C114 H11A 110.1 .
C115 C114 H11A 110.1 .
O27 C114 H11B 110.1 .
C115 C114 H11B 110.1 .
H11A C114 H11B 108.4 .
C120 C115 C116 119.0(6) .
C120 C115 C114 121.2(6) .
C116 C115 C114 119.8(6) .
C117 C116 C115 120.7(6) .
C117 C116 H116 119.6 .
C115 C116 H116 119.6 .
C116 C117 C118 119.8(6) .
C116 C117 H117 120.1 .
C118 C117 H117 120.1 .
C119 C118 C117 120.3(6) .
C119 C118 H118 119.8 .
C117 C118 H118 119.8 .
C118 C119 C120 120.2(6) .
C118 C119 H119 119.9 .
C120 C119 H119 119.9 .
C115 C120 C119 120.0(6) .
C115 C120 H120 120.0 .
C119 C120 H120 120.0 .
F50 C121 F49 109.4(6) .
F50 C121 F51 106.1(6) .
F49 C121 F51 107.1(6) .
F50 C121 C122 112.5(6) .
F49 C121 C122 108.4(6) .
F51 C121 C122 113.1(6) .
O29 C122 C123 127.6(6) .
O29 C122 C121 114.4(6) .
C123 C122 C121 118.0(6) .
C124 C123 C122 122.3(6) .
C124 C123 H123 118.8 .
C122 C123 H123 118.8 .
O30 C124 C123 127.2(6) .
O30 C124 C125 114.8(5) .
C123 C124 C125 118.0(6) .
F53 C125 F52 108.7(5) .
F53 C125 F54 106.3(5) .
F52 C125 F54 106.7(5) .
F53 C125 C124 110.4(5) .
F52 C125 C124 113.9(5) .
F54 C125 C124 110.5(5) .
F56 C126 F57 108.7(6) .
F56 C126 F55 107.6(6) .
F57 C126 F55 106.5(7) .
F56 C126 C127 111.4(7) .
F57 C126 C127 112.8(6) .
F55 C126 C127 109.6(5) .
O31 C127 C128 127.8(6) .
O31 C127 C126 113.5(6) .
C128 C127 C126 118.7(6) .
C129 C128 C127 122.4(6) .
C129 C128 H128 118.8 .
C127 C128 H128 118.8 .
O32 C129 C128 127.5(6) .
O32 C129 C130 114.3(6) .
C128 C129 C130 118.1(6) .
F59 C130 F58 109.0(7) .
F59 C130 F60 102.2(7) .
F58 C130 F60 103.6(7) .
F59 C130 C129 113.5(7) .
F58 C130 C129 115.0(6) .
F60 C130 C129 112.3(6) .
F63 C131 F62 106.7(9) .
F63 C131 F61 107.1(8) .
F62 C131 F61 104.2(9) .
F63 C131 C132 115.6(8) .
F62 C131 C132 111.3(8) .
F61 C131 C132 111.1(7) .
O33 C132 C133 127.9(7) .
O33 C132 C131 113.6(7) .
C133 C132 C131 118.5(7) .
C132 C133 C134 122.0(7) .
C132 C133 H133 119.0 .
C134 C133 H133 119.0 .
O34 C134 C133 128.1(6) .
O34 C134 C135 112.4(6) .
C133 C134 C135 119.5(6) .
F64 C135 F65 108.6(7) .
F64 C135 F66 106.5(7) .
F65 C135 F66 106.2(7) .
F64 C135 C134 113.3(7) .
F65 C135 C134 111.8(6) .
F66 C135 C134 110.1(6) .

loop_
_geom_bond_atom_site_label_1
_geom_bond_atom_site_label_2
_geom_bond_distance
_geom_bond_site_symmetry_2
Pr1 O6 2.387(4) .
Pr1 O8 2.402(4) .
Pr1 O10 2.416(3) .
Pr1 O5 2.442(4) .
Pr1 O9 2.448(4) .
Pr1 O4 2.459(4) .
Pr1 O7 2.466(4) .
Pr1 O3 2.488(3) .
Pr2 O21 2.426(3) .
Pr2 O22 2.428(4) .
Pr2 O19 2.430(3) .
Pr2 O24 2.438(4) .
Pr2 O20 2.440(4) .
Pr2 O25 2.448(4) .
Pr2 O23 2.457(4) .
Pr2 O26 2.478(3) .
Pr3 O30 2.425(4) .
Pr3 O2 2.430(4) .
Pr3 O32 2.437(4) .
Pr3 O31 2.437(4) .
Pr3 O33 2.441(4) .
Pr3 O34 2.452(4) .
Pr3 O29 2.454(4) .
Pr3 O28 2.458(3) .
Cu1 O14 1.927(4) .
Cu1 O15 1.943(4) .
Cu1 O13 1.945(4) .
Cu1 O16 1.946(4) .
Cu1 O12 2.432(4) .
Cu1 O17 2.529(4) 1_654
F1 C21 1.346(7) .
F2 C21 1.348(8) .
F3 C21 1.320(9) .
F4 C25 1.251(8) .
F5 C25 1.327(8) .
F6 C25 1.321(8) .
F7 C26 1.320(7) .
F8 C26 1.332(8) .
F9 C26 1.326(7) .
F10 C30 1.319(7) .
F11 C30 1.332(7) .
F12 C30 1.332(7) .
F13 C31 1.337(7) .
F14 C31 1.326(8) .
F15 C31 1.336(8) .
F16 C35 1.323(8) .
F17 C35 1.344(8) .
F18 C35 1.330(8) .
F19 C56 1.326(7) .
F20 C56 1.337(7) .
F21 C56 1.322(6) .
F22 C60 1.329(7) .
F23 C60 1.332(7) .
F24 C60 1.325(7) .
F25 C61 1.308(7) .
F26 C61 1.354(6) .
F27 C61 1.353(7) .
F28 C65 1.339(7) .
F29 C65 1.328(7) .
F30 C65 1.342(7) .
F31 C86 1.339(8) .
F32 C86 1.332(9) .
F33 C86 1.323(8) .
F34 C90 1.303(7) .
F35 C90 1.331(7) .
F36 C90 1.342(6) .
F37 C91 1.328(7) .
F38 C91 1.337(7) .
F39 C91 1.340(7) .
F40 C95 1.331(6) .
F41 C95 1.331(7) .
F42 C95 1.339(6) .
F43 C96 1.332(7) .
F44 C96 1.323(7) .
F45 C96 1.334(7) .
F46 C100 1.321(7) .
F47 C100 1.323(7) .
F48 C100 1.322(7) .
F49 C121 1.329(8) .
F50 C121 1.311(8) .
F51 C121 1.345(8) .
F52 C125 1.318(7) .
F53 C125 1.314(7) .
F54 C125 1.327(7) .
F55 C126 1.345(9) .
F56 C126 1.300(9) .
F57 C126 1.339(9) .
F58 C130 1.289(8) .
F59 C130 1.284(9) .
F60 C130 1.303(8) .
F61 C131 1.333(10) .
F62 C131 1.316(12) .
F63 C131 1.307(10) .
F64 C135 1.296(9) .
F65 C135 1.300(8) .
F66 C135 1.328(10) .
O1 C11 1.353(6) .
O1 C14 1.444(7) .
O2 N1 1.305(6) .
O3 N2 1.279(5) .
O4 C22 1.249(7) .
O5 C24 1.247(7) .
O6 C27 1.272(7) .
O7 C29 1.252(6) .
O8 C32 1.251(7) .
O9 C34 1.251(7) .
O10 N3 1.299(5) .
O11 C46 1.372(6) .
O11 C49 1.453(6) .
O12 N4 1.291(5) .
O13 C57 1.252(7) .
O14 C59 1.255(6) .
O15 C62 1.267(6) .
O16 C64 1.273(6) .
O17 N5 1.281(5) .
O17 Cu1 2.529(4) 1_456
O18 C76 1.360(6) .
O18 C79 1.438(6) .
O19 N6 1.304(5) .
O20 C87 1.233(6) .
O21 C89 1.247(6) .
O22 C92 1.253(6) .
O23 C94 1.253(6) .
O24 C97 1.264(6) .
O25 C99 1.251(7) .
O26 N7 1.296(5) .
O27 C111 1.365(7) .
O27 C114 1.441(6) .
O28 N8 1.291(5) .
O29 C122 1.257(7) .
O30 C124 1.248(7) .
O31 C127 1.260(8) .
O32 C129 1.278(7) .
O33 C132 1.246(8) .
O34 C134 1.264(7) .
N1 C1 1.341(7) .
N1 C2 1.512(7) .
N2 C1 1.355(7) .
N2 C5 1.508(7) .
N3 C36 1.338(6) .
N3 C40 1.500(7) .
N4 C36 1.362(7) .
N4 C37 1.494(7) .
N5 C66 1.362(6) .
N5 C70 1.505(6) .
N6 C66 1.338(7) .
N6 C67 1.508(6) .
N7 C101 1.336(7) .
N7 C105 1.503(7) .
N8 C101 1.356(7) .
N8 C102 1.501(7) .
C1 C8 1.456(7) .
C2 C3 1.513(9) .
C2 C4 1.524(8) .
C2 C5 1.544(8) .
C3 H3A 0.9600 .
C3 H3B 0.9600 .
C3 H3C 0.9600 .
C4 H4A 0.9600 .
C4 H4B 0.9600 .
C4 H4C 0.9600 .
C5 C7 1.505(8) .
C5 C6 1.543(9) .
C6 H6A 0.9600 .
C6 H6B 0.9600 .
C6 H6C 0.9600 .
C7 H7A 0.9600 .
C7 H7B 0.9600 .
C7 H7C 0.9600 .
C8 C13 1.392(8) .
C8 C9 1.412(8) .
C9 C10 1.372(8) .
C9 H9 0.9300 .
C10 C11 1.405(7) .
C10 H10 0.9300 .
C11 C12 1.396(8) .
C12 C13 1.382(8) .
C12 H12 0.9300 .
C13 H13 0.9300 .
C14 C15 1.494(9) .
C14 H14A 0.9700 .
C14 H14B 0.9700 .
C15 C16 1.388(8) .
C15 C20 1.387(8) .
C16 C17 1.370(10) .
C16 H16 0.9300 .
C17 C18 1.377(10) .
C17 H17 0.9300 .
C18 C19 1.396(9) .
C18 H18 0.9300 .
C19 C20 1.368(9) .
C19 H19 0.9300 .
C20 H20 0.9300 .
C21 C22 1.528(9) .
C22 C23 1.385(10) .
C23 C24 1.392(9) .
C23 H23 0.9300 .
C24 C25 1.549(9) .
C26 C27 1.514(8) .
C27 C28 1.380(8) .
C28 C29 1.393(8) .
C28 H28 0.9300 .
C29 C30 1.532(7) .
C31 C32 1.526(9) .
C32 C33 1.389(8) .
C33 C34 1.385(8) .
C33 H33 0.9300 .
C34 C35 1.527(9) .
C36 C43 1.457(7) .
C37 C38 1.516(8) .
C37 C39 1.530(7) .
C37 C40 1.538(8) .
C38 H38A 0.9600 .
C38 H38B 0.9600 .
C38 H38C 0.9600 .
C39 H39A 0.9600 .
C39 H39B 0.9600 .
C39 H39C 0.9600 .
C40 C41 1.516(7) .
C40 C42 1.539(8) .
C41 H41A 0.9600 .
C41 H41B 0.9600 .
C41 H41C 0.9600 .
C42 H42A 0.9600 .
C42 H42B 0.9600 .
C42 H42C 0.9600 .
C43 C44 1.383(7) .
C43 C48 1.414(7) .
C44 C45 1.382(7) .
C44 H44 0.9300 .
C45 C46 1.384(8) .
C45 H45 0.9300 .
C46 C47 1.397(8) .
C47 C48 1.391(7) .
C47 H47 0.9300 .
C48 H48 0.9300 .
C49 C50 1.501(8) .
C49 H49A 0.9700 .
C49 H49B 0.9700 .
C50 C55 1.378(8) .
C50 C51 1.382(8) .
C51 C52 1.379(9) .
C51 H51 0.9300 .
C52 C53 1.378(10) .
C52 H52 0.9300 .
C53 C54 1.397(10) .
C53 H53 0.9300 .
C54 C55 1.388(9) .
C54 H54 0.9300 .
C55 H55 0.9300 .
C56 C57 1.534(8) .
C57 C58 1.397(8) .
C58 C59 1.390(8) .
C58 H58 0.9300 .
C59 C60 1.538(8) .
C61 C62 1.527(7) .
C62 C63 1.394(8) .
C63 C64 1.395(8) .
C63 H63 0.9300 .
C64 C65 1.513(8) .
C66 C73 1.463(7) .
C67 C68 1.527(8) .
C67 C69 1.528(7) .
C67 C70 1.557(7) .
C68 H68A 0.9600 .
C68 H68B 0.9600 .
C68 H68C 0.9600 .
C69 H69A 0.9600 .
C69 H69B 0.9600 .
C69 H69C 0.9600 .
C70 C71 1.512(7) .
C70 C72 1.513(8) .
C71 H71A 0.9600 .
C71 H71B 0.9600 .
C71 H71C 0.9600 .
C72 H72A 0.9600 .
C72 H72B 0.9600 .
C72 H72C 0.9600 .
C73 C74 1.393(7) .
C73 C78 1.396(7) .
C74 C75 1.389(7) .
C74 H74 0.9300 .
C75 C76 1.400(7) .
C75 H75 0.9300 .
C76 C77 1.397(7) .
C77 C78 1.371(7) .
C77 H77 0.9300 .
C78 H78 0.9300 .
C79 C80 1.490(7) .
C79 H79A 0.9700 .
C79 H79B 0.9700 .
C80 C81 1.388(8) .
C80 C85 1.393(8) .
C81 C82 1.399(9) .
C81 H81 0.9300 .
C82 C83 1.389(10) .
C82 H82 0.9300 .
C83 C84 1.375(10) .
C83 H83 0.9300 .
C84 C85 1.372(8) .
C84 H84 0.9300 .
C85 H85 0.9300 .
C86 C87 1.534(8) .
C87 C88 1.406(7) .
C88 C89 1.387(7) .
C88 H88 0.9300 .
C89 C90 1.545(8) .
C91 C92 1.518(8) .
C92 C93 1.406(8) .
C93 C94 1.400(8) .
C93 H93 0.9300 .
C94 C95 1.539(7) .
C96 C97 1.541(8) .
C97 C98 1.384(8) .
C98 C99 1.391(8) .
C98 H98 0.9300 .
C99 C100 1.539(7) .
C101 C108 1.451(8) .
C102 C104 1.521(8) .
C102 C103 1.524(8) .
C102 C105 1.565(8) .
C103 H10A 0.9600 .
C103 H10B 0.9600 .
C103 H10C 0.9600 .
C104 H10D 0.9600 .
C104 H10E 0.9600 .
C104 H10F 0.9600 .
C105 C106 1.511(8) .
C105 C107 1.527(8) .
C106 H10G 0.9600 .
C106 H10H 0.9600 .
C106 H10I 0.9600 .
C107 H10J 0.9600 .
C107 H10K 0.9600 .
C107 H10L 0.9600 .
C108 C109 1.392(8) .
C108 C113 1.418(8) .
C109 C110 1.387(8) .
C109 H109 0.9300 .
C110 C111 1.386(8) .
C110 H110 0.9300 .
C111 C112 1.407(7) .
C112 C113 1.374(8) .
C112 H112 0.9300 .
C113 H113 0.9300 .
C114 C115 1.504(8) .
C114 H11A 0.9700 .
C114 H11B 0.9700 .
C115 C120 1.376(9) .
C115 C116 1.388(8) .
C116 C117 1.375(8) .
C116 H116 0.9300 .
C117 C118 1.378(9) .
C117 H117 0.9300 .
C118 C119 1.360(9) .
C118 H118 0.9300 .
C119 C120 1.397(9) .
C119 H119 0.9300 .
C120 H120 0.9300 .
C121 C122 1.534(9) .
C122 C123 1.396(8) .
C123 C124 1.387(8) .
C123 H123 0.9300 .
C124 C125 1.540(8) .
C126 C127 1.538(9) .
C127 C128 1.392(9) .
C128 C129 1.381(9) .
C128 H128 0.9300 .
C129 C130 1.511(9) .
C131 C132 1.515(10) .
C132 C133 1.381(10) .
C133 C134 1.390(9) .
C133 H133 0.9300 .
C134 C135 1.541(10) .

loop_
_geom_torsion_atom_site_label_1
_geom_torsion_atom_site_label_2
_geom_torsion_atom_site_label_3
_geom_torsion_atom_site_label_4
_geom_torsion
_geom_torsion_site_symmetry_1
O30 Pr3 O2 N1 71.8(5) .
O32 Pr3 O2 N1 -68.7(6) .
O31 Pr3 O2 N1 -5.1(5) .
O33 Pr3 O2 N1 145.7(6) .
O34 Pr3 O2 N1 -141.6(6) .
O29 Pr3 O2 N1 18.8(7) .
O28 Pr3 O2 N1 -175.4(5) .
O6 Pr1 O3 N2 -93.2(5) .
O8 Pr1 O3 N2 42.8(5) .
O10 Pr1 O3 N2 159.4(4) .
O5 Pr1 O3 N2 118.2(5) .
O9 Pr1 O3 N2 -16.7(6) .
O4 Pr1 O3 N2 -167.6(5) .
O7 Pr1 O3 N2 -28.5(5) .
O6 Pr1 O4 C22 -174.5(5) .
O8 Pr1 O4 C22 -6.5(6) .
O10 Pr1 O4 C22 92.3(5) .
O5 Pr1 O4 C22 18.6(5) .
O9 Pr1 O4 C22 140.0(4) .
O7 Pr1 O4 C22 -113.2(5) .
O3 Pr1 O4 C22 -66.7(5) .
O6 Pr1 O5 C24 -34.5(6) .
O8 Pr1 O5 C24 156.8(5) .
O10 Pr1 O5 C24 -92.9(5) .
O9 Pr1 O5 C24 -148.9(5) .
O4 Pr1 O5 C24 -8.5(5) .
O7 Pr1 O5 C24 107.4(5) .
O3 Pr1 O5 C24 60.4(5) .
O8 Pr1 O6 C27 -14.1(5) .
O10 Pr1 O6 C27 -125.3(5) .
O5 Pr1 O6 C27 -179.0(4) .
O9 Pr1 O6 C27 -51.4(4) .
O4 Pr1 O6 C27 156.2(5) .
O7 Pr1 O6 C27 28.5(4) .
O3 Pr1 O6 C27 92.8(5) .
O6 Pr1 O7 C29 -21.3(5) .
O8 Pr1 O7 C29 127.9(5) .
O10 Pr1 O7 C29 37.5(6) .
O5 Pr1 O7 C29 178.1(4) .
O9 Pr1 O7 C29 54.5(5) .
O4 Pr1 O7 C29 -87.7(5) .
O3 Pr1 O7 C29 -132.5(5) .
O6 Pr1 O8 C32 -18.6(5) .
O10 Pr1 O8 C32 87.3(5) .
O5 Pr1 O8 C32 153.5(5) .
O9 Pr1 O8 C32 19.2(5) .
O4 Pr1 O8 C32 177.9(4) .
O7 Pr1 O8 C32 -60.5(5) .
O3 Pr1 O8 C32 -129.2(5) .
O6 Pr1 O9 C34 131.7(5) .
O8 Pr1 O9 C34 -20.4(5) .
O10 Pr1 O9 C34 -131.8(5) .
O5 Pr1 O9 C34 -77.5(5) .
O4 Pr1 O9 C34 179.5(4) .
O7 Pr1 O9 C34 57.1(5) .
O3 Pr1 O9 C34 45.6(6) .
O6 Pr1 O10 N3 45.1(6) .
O8 Pr1 O10 N3 -90.7(6) .
O5 Pr1 O10 N3 -160.7(6) .
O9 Pr1 O10 N3 -26.0(5) .
O4 Pr1 O10 N3 125.7(6) .
O7 Pr1 O10 N3 -9.1(7) .
O3 Pr1 O10 N3 156.3(5) .
O14 Cu1 O12 N4 -110.0(4) .
O15 Cu1 O12 N4 71.7(4) .
O13 Cu1 O12 N4 -16.9(4) .
O16 Cu1 O12 N4 163.0(4) .
O17 Cu1 O12 N4 -74.1(8) 1_654
O14 Cu1 O13 C57 -4.8(4) .
O15 Cu1 O13 C57 160.4(4) .
O16 Cu1 O13 C57 -99.2(8) .
O12 Cu1 O13 C57 -98.5(4) .
O17 Cu1 O13 C57 72.0(4) 1_654
O15 Cu1 O14 C59 -89.8(7) .
O13 Cu1 O14 C59 9.5(4) .
O16 Cu1 O14 C59 176.1(4) .
O12 Cu1 O14 C59 96.8(4) .
O17 Cu1 O14 C59 -76.5(4) 1_654
O14 Cu1 O15 C62 -96.3(7) .
O13 Cu1 O15 C62 163.8(4) .
O16 Cu1 O15 C62 -2.9(4) .
O12 Cu1 O15 C62 76.9(4) .
O17 Cu1 O15 C62 -109.4(4) 1_654
O14 Cu1 O16 C64 175.3(4) .
O15 Cu1 O16 C64 10.2(4) .
O13 Cu1 O16 C64 -89.8(8) .
O12 Cu1 O16 C64 -90.4(4) .
O17 Cu1 O16 C64 99.4(4) 1_654
O21 Pr2 O19 N6 -144.5(4) .
O22 Pr2 O19 N6 65.8(4) .
O24 Pr2 O19 N6 -7.4(4) .
O20 Pr2 O19 N6 140.5(4) .
O25 Pr2 O19 N6 -70.9(4) .
O23 Pr2 O19 N6 15.7(5) .
O26 Pr2 O19 N6 -174.8(4) .
O21 Pr2 O20 C87 -7.9(4) .
O22 Pr2 O20 C87 158.9(5) .
O19 Pr2 O20 C87 66.7(5) .
O24 Pr2 O20 C87 114.7(5) .
O25 Pr2 O20 C87 -33.2(6) .
O23 Pr2 O20 C87 -144.9(4) .
O26 Pr2 O20 C87 -83.9(5) .
O22 Pr2 O21 C89 -15.7(5) .
O19 Pr2 O21 C89 -74.8(4) .
O24 Pr2 O21 C89 -128.3(4) .
O20 Pr2 O21 C89 6.3(4) .
O25 Pr2 O21 C89 173.7(4) .
O23 Pr2 O21 C89 121.8(4) .
O26 Pr2 O21 C89 84.5(4) .
O21 Pr2 O22 C92 169.3(4) .
O19 Pr2 O22 C92 -136.3(5) .
O24 Pr2 O22 C92 -62.3(5) .
O20 Pr2 O22 C92 147.7(5) .
O25 Pr2 O22 C92 -23.8(5) .
O23 Pr2 O22 C92 17.1(4) .
O26 Pr2 O22 C92 82.2(5) .
O21 Pr2 O23 C94 -171.5(4) .
O22 Pr2 O23 C94 -16.4(4) .
O19 Pr2 O23 C94 38.0(6) .
O24 Pr2 O23 C94 61.0(5) .
O20 Pr2 O23 C94 -74.6(5) .
O25 Pr2 O23 C94 134.7(5) .
O26 Pr2 O23 C94 -134.8(5) .
O21 Pr2 O24 C97 -87.4(5) .
O22 Pr2 O24 C97 127.1(5) .
O19 Pr2 O24 C97 -139.8(5) .
O20 Pr2 O24 C97 171.7(4) .
O25 Pr2 O24 C97 -24.9(5) .
O23 Pr2 O24 C97 53.2(5) .
O26 Pr2 O24 C97 25.1(6) .
O21 Pr2 O25 C99 153.7(5) .
O22 Pr2 O25 C99 -18.6(5) .
O19 Pr2 O25 C99 86.6(5) .
O24 Pr2 O25 C99 20.7(4) .
O20 Pr2 O25 C99 177.9(4) .
O23 Pr2 O25 C99 -58.5(4) .
O26 Pr2 O25 C99 -134.0(5) .
O21 Pr2 O26 N7 135.2(5) .
O22 Pr2 O26 N7 -83.0(5) .
O19 Pr2 O26 N7 165.3(4) .
O24 Pr2 O26 N7 7.4(6) .
O20 Pr2 O26 N7 -149.3(5) .
O25 Pr2 O26 N7 53.8(5) .
O23 Pr2 O26 N7 -20.7(5) .
O30 Pr3 O28 N8 -84.4(5) .
O2 Pr3 O28 N8 168.1(4) .
O32 Pr3 O28 N8 55.2(5) .
O31 Pr3 O28 N8 4.0(6) .
O33 Pr3 O28 N8 -152.2(5) .
O34 Pr3 O28 N8 133.9(5) .
O29 Pr3 O28 N8 -20.6(5) .
O30 Pr3 O29 C122 -14.1(5) .
O2 Pr3 O29 C122 43.9(6) .
O32 Pr3 O29 C122 141.4(5) .
O31 Pr3 O29 C122 67.7(5) .
O33 Pr3 O29 C122 -69.9(5) .
O34 Pr3 O29 C122 -165.2(5) .
O28 Pr3 O29 C122 -127.1(5) .
O2 Pr3 O30 C124 -139.0(5) .
O32 Pr3 O30 C124 -26.3(6) .
O31 Pr3 O30 C124 -66.3(5) .
O33 Pr3 O30 C124 143.8(5) .
O34 Pr3 O30 C124 158.4(5) .
O29 Pr3 O30 C124 10.9(5) .
O28 Pr3 O30 C124 76.6(5) .
O30 Pr3 O31 C127 125.9(6) .
O2 Pr3 O31 C127 -141.5(6) .
O32 Pr3 O31 C127 -27.2(5) .
O33 Pr3 O31 C127 172.6(5) .
O34 Pr3 O31 C127 -85.7(6) .
O29 Pr3 O31 C127 52.9(6) .
O28 Pr3 O31 C127 28.3(7) .
O30 Pr3 O32 C129 -20.5(6) .
O2 Pr3 O32 C129 86.1(5) .
O31 Pr3 O32 C129 21.1(5) .
O33 Pr3 O32 C129 177.1(4) .
O34 Pr3 O32 C129 156.7(5) .
O29 Pr3 O32 C129 -56.5(5) .
O28 Pr3 O32 C129 -129.8(5) .
O30 Pr3 O33 C132 172.6(6) .
O2 Pr3 O33 C132 80.4(6) .
O32 Pr3 O33 C132 -19.4(7) .
O31 Pr3 O33 C132 125.0(6) .
O34 Pr3 O33 C132 1.9(6) .
O29 Pr3 O33 C132 -133.2(6) .
O28 Pr3 O33 C132 -76.0(6) .
O30 Pr3 O34 C134 -18.7(6) .
O2 Pr3 O34 C134 -85.4(5) .
O32 Pr3 O34 C134 164.4(5) .
O31 Pr3 O34 C134 -140.3(5) .
O33 Pr3 O34 C134 -3.8(5) .
O29 Pr3 O34 C134 111.9(5) .
O28 Pr3 O34 C134 73.8(5) .
Pr3 O2 N1 C1 79.5(7) .
Pr3 O2 N1 C2 -109.8(6) .
Pr1 O3 N2 C1 88.3(7) .
Pr1 O3 N2 C5 -102.0(6) .
Pr1 O10 N3 C36 81.4(7) .
Pr1 O10 N3 C40 -108.6(6) .
Cu1 O12 N4 C36 82.3(6) .
Cu1 O12 N4 C37 -107.5(5) .
Cu1 O17 N5 C66 70.5(6) 1_456
Cu1 O17 N5 C70 -118.2(4) 1_456
Pr2 O19 N6 C66 72.5(6) .
Pr2 O19 N6 C67 -117.1(4) .
Pr2 O26 N7 C101 75.4(7) .
Pr2 O26 N7 C105 -112.9(5) .
Pr3 O28 N8 C101 78.3(7) .
Pr3 O28 N8 C102 -112.3(5) .
O2 N1 C1 N2 178.7(5) .
C2 N1 C1 N2 7.5(7) .
O2 N1 C1 C8 -1.9(9) .
C2 N1 C1 C8 -173.2(6) .
O3 N2 C1 N1 179.8(5) .
C5 N2 C1 N1 9.5(6) .
O3 N2 C1 C8 0.5(9) .
C5 N2 C1 C8 -169.9(5) .
O2 N1 C2 C3 -72.9(6) .
C1 N1 C2 C3 98.9(6) .
O2 N1 C2 C4 48.2(8) .
C1 N1 C2 C4 -140.0(6) .
O2 N1 C2 C5 168.1(5) .
C1 N1 C2 C5 -20.0(6) .
O3 N2 C5 C7 45.6(7) .
C1 N2 C5 C7 -143.4(5) .
O3 N2 C5 C2 167.7(5) .
C1 N2 C5 C2 -21.3(6) .
O3 N2 C5 C6 -73.3(6) .
C1 N2 C5 C6 97.7(6) .
N1 C2 C5 C7 139.6(5) .
C3 C2 C5 C7 27.1(7) .
C4 C2 C5 C7 -104.4(6) .
N1 C2 C5 N2 22.4(5) .
C3 C2 C5 N2 -90.1(6) .
C4 C2 C5 N2 138.4(5) .
N1 C2 C5 C6 -89.9(6) .
C3 C2 C5 C6 157.6(6) .
C4 C2 C5 C6 26.1(8) .
N1 C1 C8 C13 -150.3(6) .
N2 C1 C8 C13 28.9(9) .
N1 C1 C8 C9 31.0(8) .
N2 C1 C8 C9 -149.8(5) .
C13 C8 C9 C10 -0.3(8) .
C1 C8 C9 C10 178.5(5) .
C8 C9 C10 C11 -1.0(8) .
C14 O1 C11 C12 177.0(5) .
C14 O1 C11 C10 -1.7(8) .
C9 C10 C11 O1 -179.6(5) .
C9 C10 C11 C12 1.6(8) .
O1 C11 C12 C13 -179.9(5) .
C10 C11 C12 C13 -1.0(8) .
C11 C12 C13 C8 -0.3(9) .
C9 C8 C13 C12 0.9(8) .
C1 C8 C13 C12 -177.8(5) .
C11 O1 C14 C15 72.2(6) .
O1 C14 C15 C16 -144.0(5) .
O1 C14 C15 C20 35.2(8) .
C20 C15 C16 C17 2.2(9) .
C14 C15 C16 C17 -178.5(6) .
C15 C16 C17 C18 -1.8(11) .
C16 C17 C18 C19 1.7(11) .
C17 C18 C19 C20 -2.3(10) .
C18 C19 C20 C15 3.0(10) .
C16 C15 C20 C19 -2.9(9) .
C14 C15 C20 C19 177.9(6) .
Pr1 O4 C22 C23 -22.0(9) .
Pr1 O4 C22 C21 155.7(4) .
F3 C21 C22 O4 41.0(8) .
F1 C21 C22 O4 -78.7(7) .
F2 C21 C22 O4 163.1(5) .
F3 C21 C22 C23 -141.1(6) .
F1 C21 C22 C23 99.3(7) .
F2 C21 C22 C23 -19.0(8) .
O4 C22 C23 C24 5.8(10) .
C21 C22 C23 C24 -171.7(5) .
Pr1 O5 C24 C23 0.4(9) .
Pr1 O5 C24 C25 -177.9(3) .
C22 C23 C24 O5 5.5(10) .
C22 C23 C24 C25 -176.3(6) .
O5 C24 C25 F4 59.7(9) .
C23 C24 C25 F4 -118.8(8) .
O5 C24 C25 F6 -62.7(8) .
C23 C24 C25 F6 118.8(7) .
O5 C24 C25 F5 -177.8(5) .
C23 C24 C25 F5 3.7(8) .
Pr1 O6 C27 C28 -28.3(8) .
Pr1 O6 C27 C26 152.9(4) .
F7 C26 C27 O6 -56.8(8) .
F9 C26 C27 O6 -178.4(5) .
F8 C26 C27 O6 61.9(7) .
F7 C26 C27 C28 124.3(6) .
F9 C26 C27 C28 2.7(9) .
F8 C26 C27 C28 -117.0(6) .
O6 C27 C28 C29 4.4(10) .
C26 C27 C28 C29 -176.8(6) .
Pr1 O7 C29 C28 13.1(9) .
Pr1 O7 C29 C30 -163.5(4) .
C27 C28 C29 O7 2.9(10) .
C27 C28 C29 C30 179.4(5) .
O7 C29 C30 F10 85.6(7) .
C28 C29 C30 F10 -91.4(7) .
O7 C29 C30 F12 -152.8(5) .
C28 C29 C30 F12 30.2(8) .
O7 C29 C30 F11 -33.3(7) .
C28 C29 C30 F11 149.7(5) .
Pr1 O8 C32 C33 -13.6(9) .
Pr1 O8 C32 C31 165.9(4) .
F14 C31 C32 O8 177.7(5) .
F13 C31 C32 O8 -61.2(7) .
F15 C31 C32 O8 56.3(7) .
F14 C31 C32 C33 -2.8(8) .
F13 C31 C32 C33 118.2(6) .
F15 C31 C32 C33 -124.3(6) .
O8 C32 C33 C34 -3.5(9) .
C31 C32 C33 C34 177.2(5) .
Pr1 O9 C34 C33 16.4(9) .
Pr1 O9 C34 C35 -161.8(4) .
C32 C33 C34 O9 1.7(9) .
C32 C33 C34 C35 179.8(5) .
O9 C34 C35 F16 94.3(7) .
C33 C34 C35 F16 -84.1(8) .
O9 C34 C35 F18 -27.3(8) .
C33 C34 C35 F18 154.3(6) .
O9 C34 C35 F17 -146.6(5) .
C33 C34 C35 F17 35.0(8) .
O10 N3 C36 N4 178.5(4) .
C40 N3 C36 N4 7.8(6) .
O10 N3 C36 C43 -3.3(9) .
C40 N3 C36 C43 -174.0(5) .
O12 N4 C36 N3 -177.4(4) .
C37 N4 C36 N3 11.5(6) .
O12 N4 C36 C43 4.4(8) .
C37 N4 C36 C43 -166.6(5) .
O12 N4 C37 C38 -76.8(6) .
C36 N4 C37 C38 94.6(5) .
O12 N4 C37 C39 42.7(7) .
C36 N4 C37 C39 -145.9(5) .
O12 N4 C37 C40 163.9(4) .
C36 N4 C37 C40 -24.7(5) .
O10 N3 C40 C41 43.4(7) .
C36 N3 C40 C41 -145.4(5) .
O10 N3 C40 C37 166.3(4) .
C36 N3 C40 C37 -22.5(6) .
O10 N3 C40 C42 -75.3(6) .
C36 N3 C40 C42 95.9(5) .
N4 C37 C40 N3 25.8(5) .
C38 C37 C40 N3 -87.2(5) .
C39 C37 C40 N3 142.7(5) .
N4 C37 C40 C41 144.6(5) .
C38 C37 C40 C41 31.6(7) .
C39 C37 C40 C41 -98.4(6) .
N4 C37 C40 C42 -85.3(5) .
C38 C37 C40 C42 161.6(5) .
C39 C37 C40 C42 31.6(7) .
N3 C36 C43 C44 -141.3(5) .
N4 C36 C43 C44 36.5(8) .
N3 C36 C43 C48 35.7(8) .
N4 C36 C43 C48 -146.5(5) .
C48 C43 C44 C45 -0.3(8) .
C36 C43 C44 C45 176.7(5) .
C43 C44 C45 C46 1.1(8) .
C49 O11 C46 C45 5.7(7) .
C49 O11 C46 C47 -172.9(5) .
C44 C45 C46 O11 -178.7(5) .
C44 C45 C46 C47 -0.1(8) .
O11 C46 C47 C48 177.2(5) .
C45 C46 C47 C48 -1.5(8) .
C46 C47 C48 C43 2.3(8) .
C44 C43 C48 C47 -1.4(7) .
C36 C43 C48 C47 -178.4(5) .
C46 O11 C49 C50 178.6(4) .
O11 C49 C50 C55 96.3(6) .
O11 C49 C50 C51 -85.0(6) .
C55 C50 C51 C52 0.7(9) .
C49 C50 C51 C52 -178.0(6) .
C50 C51 C52 C53 0.4(10) .
C51 C52 C53 C54 -1.3(10) .
C52 C53 C54 C55 1.1(10) .
C51 C50 C55 C54 -0.9(9) .
C49 C50 C55 C54 177.8(5) .
C53 C54 C55 C50 0.0(9) .
Cu1 O13 C57 C58 -2.2(8) .
Cu1 O13 C57 C56 179.1(3) .
F21 C56 C57 O13 63.3(7) .
F19 C56 C57 O13 -56.0(6) .
F20 C56 C57 O13 -174.7(5) .
F21 C56 C57 C58 -115.6(6) .
F19 C56 C57 C58 125.1(5) .
F20 C56 C57 C58 6.4(7) .
O13 C57 C58 C59 7.0(9) .
C56 C57 C58 C59 -174.3(5) .
Cu1 O14 C59 C58 -8.0(8) .
Cu1 O14 C59 C60 167.4(3) .
C57 C58 C59 O14 -1.3(9) .
C57 C58 C59 C60 -176.4(5) .
O14 C59 C60 F24 -71.6(6) .
C58 C59 C60 F24 104.3(6) .
O14 C59 C60 F22 167.0(5) .
C58 C59 C60 F22 -17.1(7) .
O14 C59 C60 F23 46.0(6) .
C58 C59 C60 F23 -138.1(5) .
Cu1 O15 C62 C63 -3.0(8) .
Cu1 O15 C62 C61 177.7(3) .
F25 C61 C62 O15 -34.9(7) .
F27 C61 C62 O15 86.9(6) .
F26 C61 C62 O15 -156.7(5) .
F25 C61 C62 C63 145.8(5) .
F27 C61 C62 C63 -92.4(6) .
F26 C61 C62 C63 24.0(7) .
O15 C62 C63 C64 3.9(9) .
C61 C62 C63 C64 -176.9(5) .
Cu1 O16 C64 C63 -12.6(7) .
Cu1 O16 C64 C65 168.4(3) .
C62 C63 C64 O16 4.9(9) .
C62 C63 C64 C65 -176.1(5) .
O16 C64 C65 F29 33.7(7) .
C63 C64 C65 F29 -145.4(5) .
O16 C64 C65 F28 -85.9(6) .
C63 C64 C65 F28 95.0(6) .
O16 C64 C65 F30 155.5(5) .
C63 C64 C65 F30 -23.7(7) .
O19 N6 C66 N5 -177.7(4) .
C67 N6 C66 N5 11.1(6) .
O19 N6 C66 C73 4.5(8) .
C67 N6 C66 C73 -166.7(5) .
O17 N5 C66 N6 -178.9(4) .
C70 N5 C66 N6 9.0(6) .
O17 N5 C66 C73 -1.2(9) .
C70 N5 C66 C73 -173.2(5) .
O19 N6 C67 C68 -77.4(5) .
C66 N6 C67 C68 94.3(5) .
O19 N6 C67 C69 41.0(6) .
C66 N6 C67 C69 -147.3(5) .
O19 N6 C67 C70 163.2(4) .
C66 N6 C67 C70 -25.1(5) .
O17 N5 C70 C71 43.5(6) .
C66 N5 C70 C71 -144.2(5) .
O17 N5 C70 C72 -77.9(6) .
C66 N5 C70 C72 94.4(5) .
O17 N5 C70 C67 164.0(4) .
C66 N5 C70 C67 -23.7(5) .
N6 C67 C70 N5 26.6(5) .
C68 C67 C70 N5 -85.5(5) .
C69 C67 C70 N5 144.5(4) .
N6 C67 C70 C71 143.7(4) .
C68 C67 C70 C71 31.5(7) .
C69 C67 C70 C71 -98.4(6) .
N6 C67 C70 C72 -86.8(5) .
C68 C67 C70 C72 161.0(5) .
C69 C67 C70 C72 31.1(6) .
N6 C66 C73 C74 32.0(8) .
N5 C66 C73 C74 -145.4(5) .
N6 C66 C73 C78 -147.0(5) .
N5 C66 C73 C78 35.6(8) .
C78 C73 C74 C75 0.9(7) .
C66 C73 C74 C75 -178.2(5) .
C73 C74 C75 C76 0.0(8) .
C79 O18 C76 C77 -173.5(4) .
C79 O18 C76 C75 7.2(7) .
C74 C75 C76 O18 179.0(5) .
C74 C75 C76 C77 -0.3(8) .
O18 C76 C77 C78 -179.7(5) .
C75 C76 C77 C78 -0.4(8) .
C76 C77 C78 C73 1.3(8) .
C74 C73 C78 C77 -1.6(8) .
C66 C73 C78 C77 177.5(5) .
C76 O18 C79 C80 179.4(4) .
O18 C79 C80 C81 -118.6(6) .
O18 C79 C80 C85 65.9(7) .
C85 C80 C81 C82 0.9(9) .
C79 C80 C81 C82 -174.7(5) .
C80 C81 C82 C83 0.2(10) .
C81 C82 C83 C84 -0.5(10) .
C82 C83 C84 C85 -0.2(10) .
C83 C84 C85 C80 1.4(9) .
C81 C80 C85 C84 -1.7(9) .
C79 C80 C85 C84 173.8(5) .
Pr2 O20 C87 C88 6.8(9) .
Pr2 O20 C87 C86 -171.1(4) .
F33 C86 C87 O20 -173.3(6) .
F32 C86 C87 O20 -52.0(7) .
F31 C86 C87 O20 66.8(8) .
F33 C86 C87 C88 8.5(9) .
F32 C86 C87 C88 129.8(6) .
F31 C86 C87 C88 -111.4(6) .
O20 C87 C88 C89 0.5(9) .
C86 C87 C88 C89 178.3(5) .
Pr2 O21 C89 C88 -3.5(8) .
Pr2 O21 C89 C90 176.0(3) .
C87 C88 C89 O21 -2.2(8) .
C87 C88 C89 C90 178.3(5) .
O21 C89 C90 F34 54.5(6) .
C88 C89 C90 F34 -125.9(5) .
O21 C89 C90 F35 176.7(4) .
C88 C89 C90 F35 -3.7(7) .
O21 C89 C90 F36 -64.6(6) .
C88 C89 C90 F36 115.0(5) .
Pr2 O22 C92 C93 -15.0(8) .
Pr2 O22 C92 C91 163.9(3) .
F37 C91 C92 O22 163.8(5) .
F38 C91 C92 O22 42.0(7) .
F39 C91 C92 O22 -75.2(6) .
F37 C91 C92 C93 -17.2(7) .
F38 C91 C92 C93 -139.0(5) .
F39 C91 C92 C93 103.7(6) .
O22 C92 C93 C94 1.3(9) .
C91 C92 C93 C94 -177.5(5) .
Pr2 O23 C94 C93 13.7(8) .
Pr2 O23 C94 C95 -163.4(3) .
C92 C93 C94 O23 -0.9(9) .
C92 C93 C94 C95 176.2(5) .
O23 C94 C95 F41 -154.5(5) .
C93 C94 C95 F41 28.0(7) .
O23 C94 C95 F40 -33.1(6) .
C93 C94 C95 F40 149.4(5) .
O23 C94 C95 F42 85.5(6) .
C93 C94 C95 F42 -91.9(6) .
Pr2 O24 C97 C98 20.6(9) .
Pr2 O24 C97 C96 -158.9(3) .
F44 C96 C97 O24 150.8(5) .
F43 C96 C97 O24 29.6(7) .
F45 C96 C97 O24 -88.1(6) .
F44 C96 C97 C98 -28.8(7) .
F43 C96 C97 C98 -150.0(5) .
F45 C96 C97 C98 92.3(6) .
O24 C97 C98 C99 3.0(9) .
C96 C97 C98 C99 -177.5(5) .
Pr2 O25 C99 C98 -11.4(8) .
Pr2 O25 C99 C100 165.3(3) .
C97 C98 C99 O25 -7.8(9) .
C97 C98 C99 C100 175.6(5) .
O25 C99 C100 F46 30.6(7) .
C98 C99 C100 F46 -152.4(5) .
O25 C99 C100 F48 150.2(5) .
C98 C99 C100 F48 -32.7(8) .
O25 C99 C100 F47 -88.5(6) .
C98 C99 C100 F47 88.6(6) .
O26 N7 C101 N8 -176.5(5) .
C105 N7 C101 N8 11.3(6) .
O26 N7 C101 C108 2.1(9) .
C105 N7 C101 C108 -170.1(5) .
O28 N8 C101 N7 -179.0(5) .
C102 N8 C101 N7 10.8(6) .
O28 N8 C101 C108 2.5(9) .
C102 N8 C101 C108 -167.8(5) .
O28 N8 C102 C104 41.3(7) .
C101 N8 C102 C104 -148.1(5) .
O28 N8 C102 C103 -79.0(6) .
C101 N8 C102 C103 91.7(6) .
O28 N8 C102 C105 163.0(5) .
C101 N8 C102 C105 -26.3(6) .
O26 N7 C105 C106 -80.7(6) .
C101 N7 C105 C106 92.1(6) .
O26 N7 C105 C107 40.4(7) .
C101 N7 C105 C107 -146.9(5) .
O26 N7 C105 C102 160.6(4) .
C101 N7 C105 C102 -26.7(6) .
N8 C102 C105 N7 28.6(5) .
C104 C102 C105 N7 146.9(5) .
C103 C102 C105 N7 -83.4(6) .
N8 C102 C105 C106 -83.7(6) .
C104 C102 C105 C106 34.7(7) .
C103 C102 C105 C106 164.3(5) .
N8 C102 C105 C107 145.9(5) .
C104 C102 C105 C107 -95.7(6) .
C103 C102 C105 C107 33.9(7) .
N7 C101 C108 C109 29.0(8) .
N8 C101 C108 C109 -152.7(5) .
N7 C101 C108 C113 -149.2(5) .
N8 C101 C108 C113 29.1(8) .
C113 C108 C109 C110 -1.3(8) .
C101 C108 C109 C110 -179.6(5) .
C108 C109 C110 C111 1.9(8) .
C114 O27 C111 C110 6.1(8) .
C114 O27 C111 C112 -172.9(5) .
C109 C110 C111 O27 179.8(5) .
C109 C110 C111 C112 -1.2(8) .
O27 C111 C112 C113 179.2(5) .
C110 C111 C112 C113 0.1(8) .
C111 C112 C113 C108 0.5(8) .
C109 C108 C113 C112 0.2(8) .
C101 C108 C113 C112 178.4(5) .
C111 O27 C114 C115 -179.5(4) .
O27 C114 C115 C120 -88.9(7) .
O27 C114 C115 C116 90.7(6) .
C120 C115 C116 C117 0.7(9) .
C114 C115 C116 C117 -178.9(5) .
C115 C116 C117 C118 0.1(9) .
C116 C117 C118 C119 -0.4(9) .
C117 C118 C119 C120 -0.2(10) .
C116 C115 C120 C119 -1.2(10) .
C114 C115 C120 C119 178.3(6) .
C118 C119 C120 C115 1.0(11) .
Pr3 O29 C122 C123 14.1(9) .
Pr3 O29 C122 C121 -165.2(4) .
F50 C121 C122 O29 -37.4(8) .
F49 C121 C122 O29 83.8(7) .
F51 C121 C122 O29 -157.5(6) .
F50 C121 C122 C123 143.2(6) .
F49 C121 C122 C123 -95.6(7) .
F51 C121 C122 C123 23.1(9) .
O29 C122 C123 C124 -2.5(9) .
C121 C122 C123 C124 176.8(5) .
Pr3 O30 C124 C123 -7.1(9) .
Pr3 O30 C124 C125 173.9(3) .
C122 C123 C124 O30 -1.3(9) .
C122 C123 C124 C125 177.8(5) .
O30 C124 C125 F53 -64.7(7) .
C123 C124 C125 F53 116.2(6) .
O30 C124 C125 F52 172.7(5) .
C123 C124 C125 F52 -6.4(8) .
O30 C124 C125 F54 52.6(7) .
C123 C124 C125 F54 -126.5(6) .
Pr3 O31 C127 C128 25.5(10) .
Pr3 O31 C127 C126 -156.2(5) .
F56 C126 C127 O31 -69.6(8) .
F57 C126 C127 O31 167.8(6) .
F55 C126 C127 O31 49.3(9) .
F56 C126 C127 C128 108.8(7) .
F57 C126 C127 C128 -13.8(10) .
F55 C126 C127 C128 -132.3(7) .
O31 C127 C128 C129 -1.9(11) .
C126 C127 C128 C129 180.0(6) .
Pr3 O32 C129 C128 -12.5(9) .
Pr3 O32 C129 C130 166.7(4) .
C127 C128 C129 O32 -5.0(11) .
C127 C128 C129 C130 175.9(6) .
O32 C129 C130 F59 38.2(8) .
C128 C129 C130 F59 -142.5(7) .
O32 C129 C130 F58 164.7(7) .
C128 C129 C130 F58 -16.0(10) .
O32 C129 C130 F60 -77.1(8) .
C128 C129 C130 F60 102.2(8) .
Pr3 O33 C132 C133 0.0(11) .
Pr3 O33 C132 C131 -179.9(5) .
F63 C131 C132 O33 -176.0(8) .
F62 C131 C132 O33 62.0(10) .
F61 C131 C132 O33 -53.6(11) .
F63 C131 C132 C133 4.1(13) .
F62 C131 C132 C133 -117.8(9) .
F61 C131 C132 C133 126.5(8) .
O33 C132 C133 C134 -1.6(12) .
C131 C132 C133 C134 178.2(7) .
Pr3 O34 C134 C133 4.1(10) .
Pr3 O34 C134 C135 -176.0(4) .
C132 C133 C134 O34 -0.5(11) .
C132 C133 C134 C135 179.7(7) .
O34 C134 C135 F64 179.8(7) .
C133 C134 C135 F64 -0.4(10) .
O34 C134 C135 F65 -57.1(9) .
C133 C134 C135 F65 122.8(7) .
O34 C134 C135 F66 60.6(8) .
C133 C134 C135 F66 -119.5(8) .
